data_1575572
loop_
_publ_author_name
'J&#x119;drzkiewicz, Dawid'
'Morasch, Michael'
'Townrow, Oliver P. E.'
'R&#xf6;sch, Bastian'
'Langer, Jens'
'Mathe, Zachary'
'Harder, Sjoerd'

_publ_section_title
;
 Trends in benzene inverse sandwich complexes of the alkaline-earth metals
 Mg, Ca, Sr and Ba.
;
_journal_issue 38
_journal_name_full 'Chemical science'
_journal_page_first 17793
_journal_page_last 17802
_journal_paper_doi 10.1039/d5sc05373k
_journal_volume 16
_journal_year 2025
_chemical_formula_moiety 'C86 H116 Ba2 N4, 3(C6 H6)'
_chemical_formula_sum 'C104 H134 Ba2 N4'
_chemical_formula_weight 1714.82
_chemical_properties_physical Air-sensitive,Moisture-sensitive
_space_group_crystal_system triclinic
_space_group_IT_number 2
_space_group_name_Hall '-P 1'
_space_group_name_H-M_alt 'P -1'
_atom_sites_solution_hydrogens mixed
_atom_sites_solution_primary dual
_audit_creation_date 2025-03-10
_audit_creation_method
;
Olex2 1.3
(compiled 2020.11.12 svn.r5f609507 for OlexSys, GUI svn.r6408)
;
_audit_update_record
;
2025-03-28 deposited with the CCDC.	2025-08-12 downloaded from the CCDC.
;
_cell_angle_alpha 78.9461(10)
_cell_angle_beta 85.4731(10)
_cell_angle_gamma 79.5197(11)
_cell_formula_units_Z 3
_cell_length_a 9.64881(13)
_cell_length_b 26.2579(3)
_cell_length_c 27.1109(3)
_cell_measurement_reflns_used 52269
_cell_measurement_temperature 99.97(13)
_cell_measurement_theta_max 29.0880
_cell_measurement_theta_min 1.9450
_cell_volume 6621.94(14)
_computing_cell_refinement 'CrysAlisPro 1.171.39.46 (Rigaku OD, 2018)'
_computing_data_collection 'CrysAlisPro 1.171.39.46 (Rigaku OD, 2018)'
_computing_data_reduction 'CrysAlisPro 1.171.39.46 (Rigaku OD, 2018)'
_computing_molecular_graphics 'Olex2 1.3 (Dolomanov et al., 2009)'
_computing_publication_material 'Olex2 1.3 (Dolomanov et al., 2009)'
_computing_structure_refinement 'SHELXL 2016/6 (Sheldrick, 2015)'
_diffrn_ambient_environment N~2~
_diffrn_ambient_temperature 99.97(13)
_diffrn_detector 'CCD plate'
_diffrn_detector_area_resol_mean 5.2903
_diffrn_detector_type AtlasS2
_diffrn_measured_fraction_theta_full 1.000
_diffrn_measured_fraction_theta_max 1.000
_diffrn_measurement_details
;
List of Runs (angles in degrees, time in seconds):

  # Type    Start    End  Width  t~exp~   \w     \q     \k     \f   Frames
#--------------------------------------------------------------------------
  1  \w    -42.00  21.00   0.75   23.00    --  -14.06 -77.00 120.00   84
  2  \w    -42.00  21.00   0.75   23.00    --  -14.06 -77.00 -30.00   84
  3  \w    -16.00  95.00   0.75   23.00    --   15.31  38.00-180.00  148
  4  \w    -42.00  51.00   0.75   23.00    --   15.31 -77.00 -60.00  124
  5  \w    -42.00  99.00   0.75   23.00    --   15.31  19.00 -60.00  188
  6  \w    -16.00  95.00   0.75   23.00    --   15.31  38.00 -30.00  148
  7  \w     39.00 108.00   0.75   23.00    --   15.31 178.00 120.00   92
  8  \w    -17.00  18.25   0.75   23.00    --   15.31  57.00  60.00   47
  9  \w    -15.00  57.00   0.75   23.00    --   15.31 -99.00-150.00   96
;
_diffrn_measurement_device 'four-circle diffractometer'
_diffrn_measurement_device_type 'SuperNova, Dual, Cu at home/near, AtlasS2'
_diffrn_measurement_method '\w scans'
_diffrn_orient_matrix_type 'CrysAlisPro convention (1999,Acta A55,543-557)'
_diffrn_orient_matrix_UB_11 -0.0395735000
_diffrn_orient_matrix_UB_12 -0.0204514000
_diffrn_orient_matrix_UB_13 0.0089577000
_diffrn_orient_matrix_UB_21 -0.0449568000
_diffrn_orient_matrix_UB_22 0.0165334000
_diffrn_orient_matrix_UB_23 0.0145799000
_diffrn_orient_matrix_UB_31 -0.0448706000
_diffrn_orient_matrix_UB_32 0.0094124000
_diffrn_orient_matrix_UB_33 -0.0204766000
_diffrn_radiation_monochromator mirror
_diffrn_radiation_probe x-ray
_diffrn_radiation_type 'Mo K\a'
_diffrn_radiation_wavelength 0.71073
_diffrn_reflns_av_R_equivalents 0.0443
_diffrn_reflns_av_unetI/netI 0.0428
_diffrn_reflns_Laue_measured_fraction_full 1.000
_diffrn_reflns_Laue_measured_fraction_max 1.000
_diffrn_reflns_limit_h_max 11
_diffrn_reflns_limit_h_min -11
_diffrn_reflns_limit_k_max 32
_diffrn_reflns_limit_k_min -32
_diffrn_reflns_limit_l_max 33
_diffrn_reflns_limit_l_min -33
_diffrn_reflns_number 108756
_diffrn_reflns_point_group_measured_fraction_full 1.000
_diffrn_reflns_point_group_measured_fraction_max 1.000
_diffrn_reflns_theta_full 25.242
_diffrn_reflns_theta_max 26.022
_diffrn_reflns_theta_min 1.532
_diffrn_source 'micro-focus sealed X-ray tube'
_diffrn_source_type 'SuperNova (Mo) X-ray Source'
_exptl_absorpt_coefficient_mu 0.936
_exptl_absorpt_correction_T_max 0.933
_exptl_absorpt_correction_T_min 0.785
_exptl_absorpt_correction_type analytical
_exptl_absorpt_process_details
;
CrysAlisPro 1.171.39.46 (Rigaku Oxford Diffraction, 2018)
Analytical numeric absorption correction using a multifaceted crystal
			model based on expressions derived by R.C. Clark & J.S. Reid.
(Clark, R. C. & Reid, J. S. (1995). Acta Cryst. A51, 887-897)
Empirical absorption correction using spherical harmonics,
 implemented in SCALE3 ABSPACK scaling algorithm.
;
_exptl_crystal_colour 'clear bluish black'
_exptl_crystal_colour_lustre clear
_exptl_crystal_colour_modifier bluish
_exptl_crystal_colour_primary black
_exptl_crystal_density_diffrn 1.290
_exptl_crystal_description plate
_exptl_crystal_F_000 2694
_exptl_crystal_size_max 0.29
_exptl_crystal_size_mid 0.248
_exptl_crystal_size_min 0.093
_refine_diff_density_max 1.724
_refine_diff_density_min -0.694
_refine_diff_density_rms 0.080
_refine_ls_extinction_method none
_refine_ls_goodness_of_fit_ref 1.085
_refine_ls_hydrogen_treatment mixed
_refine_ls_matrix_type full
_refine_ls_number_parameters 1677
_refine_ls_number_reflns 26072
_refine_ls_number_restraints 210
_refine_ls_restrained_S_all 1.081
_refine_ls_R_factor_all 0.0477
_refine_ls_R_factor_gt 0.0358
_refine_ls_shift/su_max 0.003
_refine_ls_shift/su_mean 0.000
_refine_ls_structure_factor_coef Fsqd
_refine_ls_weighting_details 'w=1/[\s^2^(Fo^2^)+(0.0261P)^2^+4.6196P] where P=(Fo^2^+2Fc^2^)/3'
_refine_ls_weighting_scheme calc
_refine_ls_wR_factor_gt 0.0721
_refine_ls_wR_factor_ref 0.0770
_reflns_Friedel_coverage 0.000
_reflns_number_gt 22066
_reflns_number_total 26072
_reflns_threshold_expression 'I > 2\s(I)'
_cod_data_source_file d5sc05373k2.cif
_cod_data_source_block hasj240412b
_cod_depositor_comments 'Adding full bibliography for 1575569--1575577.cif.'
_cod_original_cell_volume 6621.95(14)
_cod_database_code 1575572
_shelx_shelxl_version_number 2016/6
_chemical_oxdiff_formula 'C104 H134 Ba2 N4'
_shelx_space_group_comment
;
The symmetry employed for this shelxl refinement is uniquely defined
by the following loop, which should always be used as a source of
symmetry information in preference to the above space-group names.
They are only intended as comments.
;
_shelx_estimated_absorpt_t_max 0.937
_shelx_estimated_absorpt_t_min 0.773
_reflns_odcompleteness_completeness 99.97
_reflns_odcompleteness_iscentric 1
_reflns_odcompleteness_theta 25.97
_olex2_refinement_description
;
1. Fixed Uiso
 At 1.2 times of:
  All C(H) groups
 At 1.5 times of:
  All C(H,H,H) groups
2. Uiso/Uaniso restraints and constraints
C151 \\sim C152 \\sim C153 \\sim C154 \\sim C155 \\sim C156 \\sim C157 \\sim
C158 \\sim C159 \\sim C160 \\sim C161 \\sim C162: within 2A with sigma of 0.02
and sigma for terminal atoms of 0.04 within 2A
C70 \\sim C70A \\sim C71A \\sim C71: within 2A with sigma of 0.02 and sigma for
terminal atoms of 0.04 within 2A
C69 \\sim C69A: within 2A with sigma of 0.01 and sigma for terminal atoms of
0.02 within 2A
3. Same fragment restrains
{C151, C152, C153, C154, C155, C156} sigma for 1-2: 0.01, 1-3: 0.02
as in
{C157, C158, C159, C160, C161, C162}
4. Others
 Sof(C69A)=Sof(H69A)=Sof(C70A)=Sof(H70D)=Sof(H70E)=Sof(H70F)=Sof(C71A)=
 Sof(H71D)=Sof(H71E)=Sof(H71F)=1-FVAR(1)
 Sof(C69)=Sof(H69)=Sof(C70)=Sof(H70A)=Sof(H70B)=Sof(H70C)=Sof(C71)=Sof(H71A)=
 Sof(H71B)=Sof(H71C)=FVAR(1)
 Sof(C157)=Sof(H157)=Sof(C158)=Sof(H158)=Sof(C159)=Sof(H159)=Sof(C160)=
 Sof(H160)=Sof(C161)=Sof(H161)=Sof(C162)=Sof(H162)=1-FVAR(2)
 Sof(C151)=Sof(H151)=Sof(C152)=Sof(H152)=Sof(C153)=Sof(H153)=Sof(C154)=
 Sof(H154)=Sof(C155)=Sof(H155)=Sof(C156)=Sof(H156)=FVAR(2)
5.a Ternary CH refined with riding coordinates:
 C34(H34), C37(H37), C46(H46), C49(H49), C69(H69), C69A(H69A), C72(H72),
 C81(H81), C84(H84), C87(H87), C112(H112), C115(H115), C124(H124), C127(H127)
5.b Aromatic/amide H refined with riding coordinates:
 C30(H30), C31(H31), C32(H32), C42(H42), C43(H43), C44(H44), C65(H65),
 C66(H66), C67(H67), C77(H77), C78(H78), C79(H79), C92(H92), C108(H108),
 C109(H109), C110(H110), C120(H120), C121(H121), C122(H122), C130(H130),
 C131(H131), C132(H132), C139(H139), C140(H140), C141(H141), C142(H142),
 C143(H143), C144(H144), C145(H145), C146(H146), C147(H147), C148(H148),
 C149(H149), C150(H150), C133(H133), C134(H134), C135(H135), C136(H136),
 C137(H137), C138(H138), C151(H151), C152(H152), C153(H153), C154(H154),
 C155(H155), C156(H156), C157(H157), C158(H158), C159(H159), C160(H160),
 C161(H161), C162(H162)
5.c Idealised Me refined as rotating group:
 C21(H21A,H21B,H21C), C22(H22A,H22B,H22C), C23(H23A,H23B,H23C), C25(H25A,H25B,
 H25C), C26(H26A,H26B,H26C), C27(H27A,H27B,H27C), C35(H35A,H35B,H35C), C36(H36A,
 H36B,H36C), C38(H38A,H38B,H38C), C39(H39A,H39B,H39C), C47(H47A,H47B,H47C),
 C48(H48A,H48B,H48C), C50(H50A,H50B,H50C), C51(H51A,H51B,H51C), C56(H56A,H56B,
 H56C), C57(H57A,H57B,H57C), C58(H58A,H58B,H58C), C60(H60A,H60B,H60C), C61(H61A,
 H61B,H61C), C62(H62A,H62B,H62C), C70(H70A,H70B,H70C), C71(H71A,H71B,H71C),
 C70A(H70D,H70E,H70F), C71A(H71D,H71E,H71F), C73(H73A,H73B,H73C), C74(H74A,H74B,
 H74C), C82(H82A,H82B,H82C), C83(H83A,H83B,H83C), C85(H85A,H85B,H85C), C86(H86A,
 H86B,H86C), C99(H99A,H99B,H99C), C100(H10A,H10B,H10C), C101(H10D,H10E,H10F),
 C103(H10G,H10H,H10I), C104(H10J,H10K,H10L), C105(H10M,H10N,H10O), C113(H11A,
 H11B,H11C), C114(H11D,H11E,H11F), C116(H11G,H11H,H11I), C117(H11J,H11K,H11L),
 C125(H12A,H12B,H12C), C126(H12D,H12E,H12F), C128(H12G,H12H,H12I), C129(H12J,
 H12K,H12L)
;
_olex2_submission_special_instructions 'No special instructions were received'
_oxdiff_exptl_absorpt_empirical_details
;
Empirical correction (ABSPACK) includes:
- Absorption correction using spherical harmonics
- Frame scaling
;
_oxdiff_exptl_absorpt_empirical_full_max 1.477
_oxdiff_exptl_absorpt_empirical_full_min 0.664

loop_
_space_group_symop_operation_xyz
'x, y, z'
'-x, -y, -z'

loop_
_atom_site_label
_atom_site_type_symbol
_atom_site_fract_x
_atom_site_fract_y
_atom_site_fract_z
_atom_site_U_iso_or_equiv
_atom_site_adp_type
_atom_site_occupancy
_atom_site_site_symmetry_order
_atom_site_calc_flag
_atom_site_refinement_flags_posn
_atom_site_refinement_flags_adp
_atom_site_refinement_flags_occupancy
_atom_site_disorder_assembly
_atom_site_disorder_group
Ba1 Ba 0.78148(2) 0.54081(2) 0.29608(2) 0.01453(4) Uani 1 1 d . . . . .
Ba2 Ba 0.52967(2) 0.78910(2) 0.37992(2) 0.01414(4) Uani 1 1 d . . . . .
N1 N 0.9411(2) 0.46641(8) 0.25062(7) 0.0125(4) Uani 1 1 d . . . . .
N2 N 0.9206(2) 0.45840(8) 0.35889(7) 0.0124(4) Uani 1 1 d . . . . .
N3 N 0.3592(2) 0.86496(8) 0.42093(7) 0.0125(4) Uani 1 1 d . . . . .
N4 N 0.4035(2) 0.87102(8) 0.31308(7) 0.0117(4) Uani 1 1 d . . . . .
C1 C 0.5079(3) 0.61477(10) 0.26687(10) 0.0192(6) Uani 1 1 d . . . . .
H1 H 0.425(3) 0.6021(12) 0.2650(11) 0.033(9) Uiso 1 1 d . . . . .
C2 C 0.6007(3) 0.62451(10) 0.22592(10) 0.0210(6) Uani 1 1 d . . . . .
H2 H 0.584(3) 0.6159(10) 0.1957(10) 0.017(7) Uiso 1 1 d . . . . .
C3 C 0.7214(3) 0.64470(10) 0.22881(10) 0.0189(6) Uani 1 1 d . . . . .
H3 H 0.782(3) 0.6512(11) 0.2000(11) 0.022(8) Uiso 1 1 d . . . . .
C4 C 0.7498(3) 0.66162(10) 0.27456(9) 0.0152(6) Uani 1 1 d . . . . .
C5 C 0.8677(3) 0.68339(10) 0.28008(11) 0.0188(6) Uani 1 1 d . . . . .
H5 H 0.935(3) 0.6869(9) 0.2521(9) 0.010(7) Uiso 1 1 d . . . . .
C6 C 0.8866(3) 0.70119(10) 0.32398(11) 0.0194(6) Uani 1 1 d . . . . .
H6 H 0.972(3) 0.7170(11) 0.3256(10) 0.029(8) Uiso 1 1 d . . . . .
C7 C 0.7904(3) 0.69777(10) 0.36495(10) 0.0159(6) Uani 1 1 d . . . . .
C8 C 0.8051(3) 0.71732(11) 0.41065(10) 0.0193(6) Uani 1 1 d . . . . .
H8 H 0.882(3) 0.7313(11) 0.4136(11) 0.030(9) Uiso 1 1 d . . . . .
C9 C 0.7121(3) 0.70764(10) 0.45188(10) 0.0206(6) Uani 1 1 d . . . . .
H9 H 0.727(3) 0.7177(10) 0.4825(10) 0.022(8) Uiso 1 1 d . . . . .
C10 C 0.5937(3) 0.68587(10) 0.44931(10) 0.0198(6) Uani 1 1 d . . . . .
H10 H 0.530(3) 0.6800(11) 0.4773(11) 0.022(8) Uiso 1 1 d . . . . .
C11 C 0.5677(3) 0.66810(10) 0.40384(9) 0.0156(6) Uani 1 1 d . . . . .
C12 C 0.4508(3) 0.64572(10) 0.39861(11) 0.0190(6) Uani 1 1 d . . . . .
H12 H 0.386(3) 0.6410(10) 0.4254(10) 0.019(7) Uiso 1 1 d . . . . .
C13 C 0.4305(3) 0.62874(10) 0.35429(11) 0.0196(6) Uani 1 1 d . . . . .
H13 H 0.347(3) 0.6156(10) 0.3514(9) 0.016(7) Uiso 1 1 d . . . . .
C14 C 0.5257(3) 0.63286(10) 0.31319(10) 0.0156(6) Uani 1 1 d . . . . .
C15 C 0.6485(3) 0.65604(9) 0.31641(9) 0.0139(5) Uani 1 1 d . . . . .
C16 C 0.6690(3) 0.67410(9) 0.36190(9) 0.0139(5) Uani 1 1 d . . . . .
C17 C 1.0309(3) 0.42148(10) 0.26194(9) 0.0129(5) Uani 1 1 d . . . . .
C18 C 1.0662(3) 0.40005(10) 0.31194(9) 0.0136(5) Uani 1 1 d . . . . .
H18 H 1.129(3) 0.3694(11) 0.3152(9) 0.016(7) Uiso 1 1 d . . . . .
C19 C 1.0150(3) 0.41568(9) 0.35815(9) 0.0107(5) Uani 1 1 d . . . . .
C20 C 1.1104(3) 0.38824(10) 0.22287(9) 0.0153(6) Uani 1 1 d . . . . .
C21 C 1.0646(3) 0.40544(11) 0.16829(9) 0.0210(6) Uani 1 1 d . . . . .
H21A H 0.963795 0.404621 0.167229 0.031 Uiso 1 1 calc R U . . .
H21B H 1.118716 0.381371 0.147472 0.031 Uiso 1 1 calc R U . . .
H21C H 1.082265 0.441295 0.155360 0.031 Uiso 1 1 calc R U . . .
C22 C 1.0882(3) 0.33051(10) 0.23869(10) 0.0209(6) Uani 1 1 d . . . . .
H22A H 1.123652 0.316302 0.272333 0.031 Uiso 1 1 calc R U . . .
H22B H 1.139549 0.309588 0.214617 0.031 Uiso 1 1 calc R U . . .
H22C H 0.987391 0.328977 0.239157 0.031 Uiso 1 1 calc R U . . .
C23 C 1.2684(3) 0.39099(11) 0.22242(10) 0.0207(6) Uani 1 1 d . . . . .
H23A H 1.282771 0.427292 0.209800 0.031 Uiso 1 1 calc R U . . .
H23B H 1.321391 0.367870 0.200512 0.031 Uiso 1 1 calc R U . . .
H23C H 1.301671 0.379570 0.256671 0.031 Uiso 1 1 calc R U . . .
C24 C 1.0771(3) 0.37680(10) 0.40558(9) 0.0134(5) Uani 1 1 d . . . . .
C25 C 1.0212(3) 0.39244(10) 0.45591(9) 0.0160(6) Uani 1 1 d . . . . .
H25A H 1.048631 0.426029 0.458219 0.024 Uiso 1 1 calc R U . . .
H25B H 1.061078 0.365173 0.483510 0.024 Uiso 1 1 calc R U . . .
H25C H 0.918101 0.396147 0.458248 0.024 Uiso 1 1 calc R U . . .
C26 C 1.0407(3) 0.32197(10) 0.40614(10) 0.0188(6) Uani 1 1 d . . . . .
H26A H 0.938063 0.324482 0.406618 0.028 Uiso 1 1 calc R U . . .
H26B H 1.077663 0.297711 0.436189 0.028 Uiso 1 1 calc R U . . .
H26C H 1.083329 0.308807 0.375987 0.028 Uiso 1 1 calc R U . . .
C27 C 1.2387(3) 0.37235(10) 0.40352(10) 0.0190(6) Uani 1 1 d . . . . .
H27A H 1.279121 0.358148 0.373640 0.028 Uiso 1 1 calc R U . . .
H27B H 1.276763 0.348789 0.433771 0.028 Uiso 1 1 calc R U . . .
H27C H 1.263184 0.407292 0.401842 0.028 Uiso 1 1 calc R U . . .
C28 C 0.8937(3) 0.49299(10) 0.20312(9) 0.0156(6) Uani 1 1 d . . . . .
C29 C 0.7620(3) 0.48666(11) 0.18780(10) 0.0198(6) Uani 1 1 d . . . . .
C30 C 0.7042(3) 0.52021(11) 0.14507(10) 0.0259(7) Uani 1 1 d . . . . .
H30 H 0.615679 0.516148 0.134691 0.031 Uiso 1 1 calc R U . . .
C31 C 0.7723(3) 0.55883(11) 0.11779(10) 0.0281(7) Uani 1 1 d . . . . .
H31 H 0.731318 0.581057 0.088844 0.034 Uiso 1 1 calc R U . . .
C32 C 0.9008(3) 0.56516(11) 0.13270(10) 0.0247(7) Uani 1 1 d . . . . .
H32 H 0.947630 0.591887 0.113654 0.030 Uiso 1 1 calc R U . . .
C33 C 0.9636(3) 0.53310(10) 0.17519(9) 0.0180(6) Uani 1 1 d . . . . .
C34 C 0.6826(3) 0.44416(12) 0.21654(11) 0.0260(7) Uani 1 1 d . . . . .
H34 H 0.742382 0.422852 0.244233 0.031 Uiso 1 1 calc R U . . .
C35 C 0.5424(4) 0.46848(14) 0.24030(13) 0.0400(9) Uani 1 1 d . . . . .
H35A H 0.560358 0.492819 0.261363 0.060 Uiso 1 1 calc R U . . .
H35B H 0.497806 0.440473 0.261027 0.060 Uiso 1 1 calc R U . . .
H35C H 0.479639 0.487667 0.213671 0.060 Uiso 1 1 calc R U . . .
C36 C 0.6519(4) 0.40683(12) 0.18318(13) 0.0369(8) Uani 1 1 d . . . . .
H36A H 0.588489 0.426572 0.156951 0.055 Uiso 1 1 calc R U . . .
H36B H 0.607127 0.378799 0.203781 0.055 Uiso 1 1 calc R U . . .
H36C H 0.740478 0.391285 0.167487 0.055 Uiso 1 1 calc R U . . .
C37 C 1.1066(3) 0.54081(11) 0.18974(10) 0.0206(6) Uani 1 1 d . . . . .
H37 H 1.139365 0.511824 0.218186 0.025 Uiso 1 1 calc R U . . .
C38 C 1.0970(3) 0.59364(11) 0.20756(11) 0.0242(6) Uani 1 1 d . . . . .
H38A H 1.067554 0.622681 0.179890 0.036 Uiso 1 1 calc R U . . .
H38B H 1.189588 0.596553 0.218186 0.036 Uiso 1 1 calc R U . . .
H38C H 1.027877 0.595325 0.235937 0.036 Uiso 1 1 calc R U . . .
C39 C 1.2173(3) 0.53817(12) 0.14595(11) 0.0325(7) Uani 1 1 d . . . . .
H39A H 1.228151 0.503764 0.135755 0.049 Uiso 1 1 calc R U . . .
H39B H 1.307861 0.543054 0.156710 0.049 Uiso 1 1 calc R U . . .
H39C H 1.186532 0.566015 0.117444 0.049 Uiso 1 1 calc R U . . .
C40 C 0.8577(3) 0.48415(9) 0.39822(9) 0.0124(5) Uani 1 1 d . . . . .
C41 C 0.7142(3) 0.48268(10) 0.41185(9) 0.0146(5) Uani 1 1 d . . . . .
C42 C 0.6439(3) 0.51549(10) 0.44430(9) 0.0187(6) Uani 1 1 d . . . . .
H42 H 0.548844 0.513188 0.455147 0.022 Uiso 1 1 calc R U . . .
C43 C 0.7098(3) 0.55104(10) 0.46083(10) 0.0201(6) Uani 1 1 d . . . . .
H43 H 0.660748 0.572901 0.482976 0.024 Uiso 1 1 calc R U . . .
C44 C 0.8478(3) 0.55460(10) 0.44490(9) 0.0171(6) Uani 1 1 d . . . . .
H44 H 0.891274 0.580188 0.455377 0.021 Uiso 1 1 calc R U . . .
C45 C 0.9258(3) 0.52186(10) 0.41390(9) 0.0139(5) Uani 1 1 d . . . . .
C46 C 0.6351(3) 0.44630(10) 0.39195(10) 0.0198(6) Uani 1 1 d . . . . .
H46 H 0.691623 0.434347 0.362471 0.024 Uiso 1 1 calc R U . . .
C47 C 0.4889(3) 0.47468(11) 0.37378(11) 0.0263(7) Uani 1 1 d . . . . .
H47A H 0.426669 0.482136 0.402820 0.040 Uiso 1 1 calc R U . . .
H47B H 0.448399 0.452150 0.355937 0.040 Uiso 1 1 calc R U . . .
H47C H 0.498673 0.507795 0.351038 0.040 Uiso 1 1 calc R U . . .
C48 C 0.6177(3) 0.39736(11) 0.43130(12) 0.0287(7) Uani 1 1 d . . . . .
H48A H 0.710905 0.377602 0.440834 0.043 Uiso 1 1 calc R U . . .
H48B H 0.566075 0.375041 0.417173 0.043 Uiso 1 1 calc R U . . .
H48C H 0.564983 0.408091 0.461080 0.043 Uiso 1 1 calc R U . . .
C49 C 1.0789(3) 0.52583(10) 0.39800(9) 0.0157(6) Uani 1 1 d . . . . .
H49 H 1.133214 0.489113 0.403039 0.019 Uiso 1 1 calc R U . . .
C50 C 1.0982(3) 0.54971(11) 0.34211(10) 0.0217(6) Uani 1 1 d . . . . .
H50A H 1.068667 0.527138 0.321449 0.032 Uiso 1 1 calc R U . . .
H50B H 1.197793 0.552348 0.334048 0.032 Uiso 1 1 calc R U . . .
H50C H 1.040651 0.584882 0.335152 0.032 Uiso 1 1 calc R U . . .
C51 C 1.1452(3) 0.55631(11) 0.43009(10) 0.0217(6) Uani 1 1 d . . . . .
H51A H 1.099723 0.593350 0.423983 0.033 Uiso 1 1 calc R U . . .
H51B H 1.246292 0.553883 0.421036 0.033 Uiso 1 1 calc R U . . .
H51C H 1.132180 0.541202 0.465758 0.033 Uiso 1 1 calc R U . . .
C52 C 0.2717(3) 0.90974(10) 0.40676(9) 0.0133(5) Uani 1 1 d . . . . .
C53 C 0.2469(3) 0.93035(10) 0.35557(9) 0.0136(5) Uani 1 1 d . . . . .
H53 H 0.181(3) 0.9603(10) 0.3508(9) 0.014(7) Uiso 1 1 d . . . . .
C54 C 0.3062(3) 0.91337(9) 0.31109(9) 0.0117(5) Uani 1 1 d . . . . .
C55 C 0.1823(3) 0.94378(10) 0.44343(9) 0.0156(6) Uani 1 1 d . . . . .
C56 C 0.2182(3) 0.92865(11) 0.49905(9) 0.0233(7) Uani 1 1 d . . . . .
H56A H 0.201077 0.892792 0.512297 0.035 Uiso 1 1 calc R U . . .
H56B H 0.158765 0.953227 0.518162 0.035 Uiso 1 1 calc R U . . .
H56C H 0.317713 0.930273 0.502225 0.035 Uiso 1 1 calc R U . . .
C57 C 0.2002(3) 1.00201(10) 0.42712(10) 0.0221(6) Uani 1 1 d . . . . .
H57A H 0.300486 1.004555 0.426065 0.033 Uiso 1 1 calc R U . . .
H57B H 0.148369 1.022699 0.451290 0.033 Uiso 1 1 calc R U . . .
H57C H 0.163028 1.015719 0.393650 0.033 Uiso 1 1 calc R U . . .
C58 C 0.0270(3) 0.93910(11) 0.43998(10) 0.0219(6) Uani 1 1 d . . . . .
H58A H -0.000461 0.950703 0.405031 0.033 Uiso 1 1 calc R U . . .
H58B H -0.032613 0.961258 0.461356 0.033 Uiso 1 1 calc R U . . .
H58C H 0.015100 0.902339 0.451350 0.033 Uiso 1 1 calc R U . . .
C59 C 0.2507(3) 0.95076(10) 0.26177(9) 0.0147(6) Uani 1 1 d . . . . .
C60 C 0.3133(3) 0.93329(10) 0.21268(9) 0.0170(6) Uani 1 1 d . . . . .
H60A H 0.416445 0.928576 0.212334 0.025 Uiso 1 1 calc R U . . .
H60B H 0.278731 0.960211 0.183988 0.025 Uiso 1 1 calc R U . . .
H60C H 0.284647 0.899909 0.210362 0.025 Uiso 1 1 calc R U . . .
C61 C 0.2883(3) 1.00549(10) 0.26047(10) 0.0196(6) Uani 1 1 d . . . . .
H61A H 0.247054 1.018975 0.290625 0.029 Uiso 1 1 calc R U . . .
H61B H 0.250619 1.029591 0.230444 0.029 Uiso 1 1 calc R U . . .
H61C H 0.391058 1.002782 0.259499 0.029 Uiso 1 1 calc R U . . .
C62 C 0.0893(3) 0.95595(11) 0.26085(10) 0.0211(6) Uani 1 1 d . . . . .
H62A H 0.064131 0.920967 0.263557 0.032 Uiso 1 1 calc R U . . .
H62B H 0.056373 0.978151 0.229216 0.032 Uiso 1 1 calc R U . . .
H62C H 0.044652 0.972019 0.289207 0.032 Uiso 1 1 calc R U . . .
C63 C 0.3964(3) 0.83930(10) 0.46995(9) 0.0149(6) Uani 1 1 d . . . . .
C64 C 0.5200(3) 0.84824(11) 0.48921(10) 0.0207(6) Uani 1 1 d . . . . .
C65 C 0.5700(3) 0.81599(11) 0.53344(11) 0.0294(7) Uani 1 1 d . . . . .
H65 H 0.653287 0.821675 0.546496 0.035 Uiso 1 1 calc R U . . .
C66 C 0.5023(4) 0.77613(12) 0.55878(10) 0.0333(8) Uani 1 1 d . . . . .
H66 H 0.538819 0.754623 0.588820 0.040 Uiso 1 1 calc R U . . .
C67 C 0.3809(3) 0.76769(11) 0.54013(10) 0.0279(7) Uani 1 1 d . . . . .
H67 H 0.333731 0.740344 0.557682 0.033 Uiso 1 1 calc R U . . .
C68 C 0.3263(3) 0.79882(10) 0.49577(9) 0.0190(6) Uani 1 1 d . . . . .
C69 C 0.5900(17) 0.8937(7) 0.4651(5) 0.023(2) Uani 0.77(3) 1 d . U P A 1
H69 H 0.516137 0.920656 0.446426 0.028 Uiso 0.77(3) 1 calc R U P A 1
C70 C 0.7058(13) 0.8781(4) 0.4260(3) 0.039(2) Uani 0.77(3) 1 d . U P A 1
H70A H 0.772741 0.847737 0.441650 0.059 Uiso 0.77(3) 1 calc R U P A 1
H70B H 0.755565 0.907770 0.413395 0.059 Uiso 0.77(3) 1 calc R U P A 1
H70C H 0.663112 0.868968 0.397986 0.059 Uiso 0.77(3) 1 calc R U P A 1
C71 C 0.6506(12) 0.9209(4) 0.5010(4) 0.033(2) Uani 0.77(3) 1 d . U P A 1
H71A H 0.577516 0.930845 0.526255 0.049 Uiso 0.77(3) 1 calc R U P A 1
H71B H 0.683489 0.952577 0.482104 0.049 Uiso 0.77(3) 1 calc R U P A 1
H71C H 0.729997 0.896887 0.517739 0.049 Uiso 0.77(3) 1 calc R U P A 1
C69A C 0.609(6) 0.891(2) 0.456(2) 0.021(5) Uani 0.23(3) 1 d . U P A 2
H69A H 0.556424 0.909595 0.425301 0.025 Uiso 0.23(3) 1 calc R U P A 2
C70A C 0.752(3) 0.8613(12) 0.4396(12) 0.038(5) Uani 0.23(3) 1 d . U P A 2
H70D H 0.804495 0.843701 0.469532 0.057 Uiso 0.23(3) 1 calc R U P A 2
H70E H 0.806817 0.886200 0.418675 0.057 Uiso 0.23(3) 1 calc R U P A 2
H70F H 0.737144 0.835016 0.420330 0.057 Uiso 0.23(3) 1 calc R U P A 2
C71A C 0.621(5) 0.9314(16) 0.4889(16) 0.047(8) Uani 0.23(3) 1 d . U P A 2
H71D H 0.528799 0.942466 0.504860 0.070 Uiso 0.23(3) 1 calc R U P A 2
H71E H 0.654063 0.962154 0.468097 0.070 Uiso 0.23(3) 1 calc R U P A 2
H71F H 0.688858 0.915254 0.514971 0.070 Uiso 0.23(3) 1 calc R U P A 2
C72 C 0.1888(3) 0.78936(11) 0.47768(10) 0.0222(6) Uani 1 1 d . . . . .
H72 H 0.164757 0.815594 0.446312 0.027 Uiso 1 1 calc R U . . .
C73 C 0.2040(3) 0.73410(11) 0.46503(11) 0.0249(7) Uani 1 1 d . . . . .
H73A H 0.279155 0.729638 0.438937 0.037 Uiso 1 1 calc R U . . .
H73B H 0.114810 0.729671 0.452778 0.037 Uiso 1 1 calc R U . . .
H73C H 0.227614 0.707678 0.495297 0.037 Uiso 1 1 calc R U . . .
C74 C 0.0672(3) 0.79734(12) 0.51670(12) 0.0355(8) Uani 1 1 d . . . . .
H74A H 0.089373 0.772486 0.548078 0.053 Uiso 1 1 calc R U . . .
H74B H -0.019468 0.791192 0.503945 0.053 Uiso 1 1 calc R U . . .
H74C H 0.053615 0.833454 0.523081 0.053 Uiso 1 1 calc R U . . .
C75 C 0.4706(3) 0.84397(9) 0.27512(9) 0.0128(5) Uani 1 1 d . . . . .
C76 C 0.6136(3) 0.84641(10) 0.26158(9) 0.0149(6) Uani 1 1 d . . . . .
C77 C 0.6868(3) 0.81325(10) 0.23009(9) 0.0178(6) Uani 1 1 d . . . . .
H77 H 0.781589 0.816115 0.219311 0.021 Uiso 1 1 calc R U . . .
C78 C 0.6237(3) 0.77655(10) 0.21448(9) 0.0190(6) Uani 1 1 d . . . . .
H78 H 0.674916 0.754108 0.193230 0.023 Uiso 1 1 calc R U . . .
C79 C 0.4856(3) 0.77241(10) 0.22980(9) 0.0168(6) Uani 1 1 d . . . . .
H79 H 0.444123 0.746180 0.219570 0.020 Uiso 1 1 calc R U . . .
C80 C 0.4051(3) 0.80544(10) 0.25978(9) 0.0142(5) Uani 1 1 d . . . . .
C81 C 0.6900(3) 0.88462(10) 0.28029(10) 0.0198(6) Uani 1 1 d . . . . .
H81 H 0.627768 0.900011 0.306911 0.024 Uiso 1 1 calc R U . . .
C82 C 0.8297(3) 0.85642(11) 0.30396(11) 0.0246(7) Uani 1 1 d . . . . .
H82A H 0.812185 0.826139 0.329533 0.037 Uiso 1 1 calc R U . . .
H82B H 0.869431 0.880885 0.319640 0.037 Uiso 1 1 calc R U . . .
H82C H 0.896461 0.844265 0.277779 0.037 Uiso 1 1 calc R U . . .
C83 C 0.7182(3) 0.93005(11) 0.23811(12) 0.0292(7) Uani 1 1 d . . . . .
H83A H 0.778175 0.915923 0.211289 0.044 Uiso 1 1 calc R U . . .
H83B H 0.765899 0.954000 0.251564 0.044 Uiso 1 1 calc R U . . .
H83C H 0.628433 0.949268 0.224513 0.044 Uiso 1 1 calc R U . . .
C84 C 0.2509(3) 0.80197(10) 0.27472(9) 0.0162(6) Uani 1 1 d . . . . .
H84 H 0.196684 0.838698 0.268591 0.019 Uiso 1 1 calc R U . . .
C85 C 0.2275(3) 0.77916(11) 0.33074(10) 0.0212(6) Uani 1 1 d . . . . .
H85A H 0.251777 0.802952 0.351227 0.032 Uiso 1 1 calc R U . . .
H85B H 0.287620 0.744607 0.338981 0.032 Uiso 1 1 calc R U . . .
H85C H 0.128363 0.775370 0.337716 0.032 Uiso 1 1 calc R U . . .
C86 C 0.1870(3) 0.77035(11) 0.24302(10) 0.0233(6) Uani 1 1 d . . . . .
H86A H 0.200697 0.784908 0.207245 0.035 Uiso 1 1 calc R U . . .
H86B H 0.085812 0.772473 0.251757 0.035 Uiso 1 1 calc R U . . .
H86C H 0.233507 0.733456 0.249804 0.035 Uiso 1 1 calc R U . . .
Ba3 Ba 0.18598(2) 0.88129(2) -0.04198(2) 0.01743(5) Uani 1 1 d . . . . .
N5 N 0.3513(2) 0.80450(8) -0.08214(7) 0.0142(5) Uani 1 1 d . . . . .
N6 N 0.2831(2) 0.79544(8) 0.02494(7) 0.0133(5) Uani 1 1 d . . . . .
C87 C 0.0757(3) 0.98318(10) -0.11092(10) 0.0199(6) Uani 1 1 d . . . . .
H87 H 0.131742 0.995080 -0.142286 0.024 Uiso 1 1 calc R U . . .
C88 C -0.0235(3) 0.95171(11) -0.11238(10) 0.0223(6) Uani 1 1 d . . . . .
H88 H -0.030(3) 0.9397(10) -0.1435(10) 0.020(7) Uiso 1 1 d . . . . .
C89 C -0.1045(3) 0.93398(11) -0.06986(11) 0.0216(6) Uani 1 1 d . . . . .
H89 H -0.172(3) 0.9130(10) -0.0706(10) 0.017(7) Uiso 1 1 d . . . . .
C90 C -0.1010(3) 0.95456(10) -0.02405(10) 0.0166(6) Uani 1 1 d . . . . .
C91 C -0.1872(3) 0.94220(11) 0.01860(10) 0.0197(6) Uani 1 1 d . . . . .
H91 H -0.250(3) 0.9178(11) 0.0188(10) 0.023(8) Uiso 1 1 d . . . . .
C92 C -0.1827(3) 0.96291(10) 0.06215(10) 0.0199(6) Uani 1 1 d . . . . .
H92 H -0.245173 0.953896 0.090037 0.024 Uiso 1 1 calc R U . . .
C93 C -0.0888(3) 0.99646(10) 0.06565(9) 0.0162(6) Uani 1 1 d . . . . .
C94 C 0.0032(3) 1.01036(10) 0.02265(9) 0.0143(5) Uani 1 1 d . . . . .
C95 C 0.4295(3) 0.75774(10) -0.06815(9) 0.0130(5) Uani 1 1 d . . . . .
C96 C 0.4372(3) 0.73407(10) -0.01700(9) 0.0149(6) Uani 1 1 d . . . . .
H96 H 0.501(3) 0.7037(10) -0.0113(9) 0.009(6) Uiso 1 1 d . . . . .
C97 C 0.3733(3) 0.75103(10) 0.02717(9) 0.0123(5) Uani 1 1 d . . . . .
C98 C 0.5286(3) 0.72589(10) -0.10426(9) 0.0178(6) Uani 1 1 d . . . . .
C99 C 0.5147(3) 0.74662(11) -0.16102(9) 0.0229(6) Uani 1 1 d . . . . .
H99A H 0.419857 0.744921 -0.170436 0.034 Uiso 1 1 calc R U . . .
H99B H 0.584960 0.724944 -0.179836 0.034 Uiso 1 1 calc R U . . .
H99C H 0.530336 0.783209 -0.168941 0.034 Uiso 1 1 calc R U . . .
C100 C 0.5041(3) 0.66833(11) -0.09534(10) 0.0272(7) Uani 1 1 d . . . . .
H10A H 0.517301 0.652411 -0.059890 0.041 Uiso 1 1 calc R U . . .
H10B H 0.571684 0.648470 -0.116567 0.041 Uiso 1 1 calc R U . . .
H10C H 0.407822 0.667552 -0.103889 0.041 Uiso 1 1 calc R U . . .
C101 C 0.6812(3) 0.72720(12) -0.09237(11) 0.0271(7) Uani 1 1 d . . . . .
H10D H 0.696868 0.763780 -0.098476 0.041 Uiso 1 1 calc R U . . .
H10E H 0.747041 0.707261 -0.114030 0.041 Uiso 1 1 calc R U . . .
H10F H 0.696906 0.711406 -0.057032 0.041 Uiso 1 1 calc R U . . .
C102 C 0.4235(3) 0.71250(10) 0.07648(9) 0.0145(5) Uani 1 1 d . . . . .
C103 C 0.3575(3) 0.72849(10) 0.12577(9) 0.0182(6) Uani 1 1 d . . . . .
H10G H 0.378484 0.763096 0.128028 0.027 Uiso 1 1 calc R U . . .
H10H H 0.396862 0.702396 0.154307 0.027 Uiso 1 1 calc R U . . .
H10I H 0.255102 0.730197 0.126489 0.027 Uiso 1 1 calc R U . . .
C104 C 0.3877(3) 0.65784(10) 0.07627(10) 0.0210(6) Uani 1 1 d . . . . .
H10J H 0.285339 0.660621 0.074823 0.031 Uiso 1 1 calc R U . . .
H10K H 0.420157 0.633728 0.107011 0.031 Uiso 1 1 calc R U . . .
H10L H 0.434647 0.644338 0.046853 0.031 Uiso 1 1 calc R U . . .
C105 C 0.5849(3) 0.70822(11) 0.07864(10) 0.0223(6) Uani 1 1 d . . . . .
H10M H 0.632004 0.692936 0.050173 0.034 Uiso 1 1 calc R U . . .
H10N H 0.616867 0.685648 0.110217 0.034 Uiso 1 1 calc R U . . .
H10O H 0.608019 0.743368 0.076879 0.034 Uiso 1 1 calc R U . . .
C106 C 0.3195(3) 0.83195(10) -0.13092(9) 0.0147(6) Uani 1 1 d . . . . .
C107 C 0.2089(3) 0.81959(10) -0.15576(10) 0.0197(6) Uani 1 1 d . . . . .
C108 C 0.1666(3) 0.85193(11) -0.20091(10) 0.0259(7) Uani 1 1 d . . . . .
H108 H 0.093575 0.843985 -0.218194 0.031 Uiso 1 1 calc R U . . .
C109 C 0.2288(3) 0.89564(11) -0.22132(10) 0.0288(7) Uani 1 1 d . . . . .
H109 H 0.198954 0.917017 -0.252300 0.035 Uiso 1 1 calc R U . . .
C110 C 0.3338(3) 0.90767(11) -0.19638(10) 0.0251(7) Uani 1 1 d . . . . .
H110 H 0.375475 0.937658 -0.210374 0.030 Uiso 1 1 calc R U . . .
C111 C 0.3806(3) 0.87678(10) -0.15087(9) 0.0179(6) Uani 1 1 d . . . . .
C112 C 0.1409(3) 0.77196(11) -0.13325(10) 0.0210(6) Uani 1 1 d . . . . .
H112 H 0.218005 0.743914 -0.117985 0.025 Uiso 1 1 calc R U . . .
C113 C 0.0340(4) 0.78337(13) -0.09046(13) 0.0396(8) Uani 1 1 d . . . . .
H11A H 0.082645 0.790817 -0.062919 0.059 Uiso 1 1 calc R U . . .
H11B H -0.011953 0.752679 -0.078260 0.059 Uiso 1 1 calc R U . . .
H11C H -0.037201 0.813944 -0.102730 0.059 Uiso 1 1 calc R U . . .
C114 C 0.0745(4) 0.74880(14) -0.17083(12) 0.0494(11) Uani 1 1 d . . . . .
H11D H -0.007990 0.773679 -0.184352 0.074 Uiso 1 1 calc R U . . .
H11E H 0.045287 0.715671 -0.154054 0.074 Uiso 1 1 calc R U . . .
H11F H 0.143467 0.742066 -0.198369 0.074 Uiso 1 1 calc R U . . .
C115 C 0.5021(3) 0.88999(11) -0.12543(10) 0.0208(6) Uani 1 1 d . . . . .
H115 H 0.513096 0.866167 -0.091944 0.025 Uiso 1 1 calc R U . . .
C116 C 0.4749(3) 0.94695(11) -0.11671(11) 0.0265(7) Uani 1 1 d . . . . .
H11G H 0.467324 0.971041 -0.149180 0.040 Uiso 1 1 calc R U . . .
H11H H 0.553252 0.952954 -0.098858 0.040 Uiso 1 1 calc R U . . .
H11I H 0.386841 0.953301 -0.096502 0.040 Uiso 1 1 calc R U . . .
C117 C 0.6406(3) 0.87996(12) -0.15668(11) 0.0287(7) Uani 1 1 d . . . . .
H11J H 0.664032 0.842501 -0.158788 0.043 Uiso 1 1 calc R U . . .
H11K H 0.716493 0.890026 -0.140618 0.043 Uiso 1 1 calc R U . . .
H11L H 0.629830 0.900942 -0.190611 0.043 Uiso 1 1 calc R U . . .
C118 C 0.2099(3) 0.81949(9) 0.06401(9) 0.0130(5) Uani 1 1 d . . . . .
C119 C 0.0750(3) 0.80888(10) 0.08248(9) 0.0148(6) Uani 1 1 d . . . . .
C120 C -0.0012(3) 0.83847(11) 0.11635(10) 0.0197(6) Uani 1 1 d . . . . .
H120 H -0.090382 0.830572 0.129814 0.024 Uiso 1 1 calc R U . . .
C121 C 0.0499(3) 0.87896(10) 0.13076(9) 0.0196(6) Uani 1 1 d . . . . .
H121 H -0.002619 0.898185 0.154416 0.024 Uiso 1 1 calc R U . . .
C122 C 0.1772(3) 0.89114(10) 0.11057(9) 0.0181(6) Uani 1 1 d . . . . .
H122 H 0.209970 0.919945 0.119597 0.022 Uiso 1 1 calc R U . . .
C123 C 0.2603(3) 0.86255(10) 0.07712(9) 0.0142(5) Uani 1 1 d . . . . .
C124 C 0.0091(3) 0.76755(10) 0.06466(10) 0.0194(6) Uani 1 1 d . . . . .
H124 H 0.082115 0.747883 0.043793 0.023 Uiso 1 1 calc R U . . .
C125 C -0.1152(3) 0.79443(11) 0.03136(11) 0.0263(7) Uani 1 1 d . . . . .
H12A H -0.191077 0.811754 0.051747 0.039 Uiso 1 1 calc R U . . .
H12B H -0.150142 0.767928 0.016971 0.039 Uiso 1 1 calc R U . . .
H12C H -0.083379 0.820707 0.004151 0.039 Uiso 1 1 calc R U . . .
C126 C -0.0420(3) 0.72774(12) 0.10808(12) 0.0317(7) Uani 1 1 d . . . . .
H12D H 0.036307 0.711303 0.129868 0.048 Uiso 1 1 calc R U . . .
H12E H -0.076436 0.700566 0.094518 0.048 Uiso 1 1 calc R U . . .
H12F H -0.118607 0.745860 0.127621 0.048 Uiso 1 1 calc R U . . .
C127 C 0.4021(3) 0.87757(10) 0.05747(10) 0.0186(6) Uani 1 1 d . . . . .
H127 H 0.439740 0.857085 0.030350 0.022 Uiso 1 1 calc R U . . .
C128 C 0.3900(3) 0.93671(11) 0.03488(11) 0.0265(7) Uani 1 1 d . . . . .
H12G H 0.318181 0.946463 0.009540 0.040 Uiso 1 1 calc R U . . .
H12H H 0.481110 0.943791 0.019117 0.040 Uiso 1 1 calc R U . . .
H12I H 0.362861 0.957432 0.061638 0.040 Uiso 1 1 calc R U . . .
C129 C 0.5086(3) 0.86373(11) 0.09898(10) 0.0244(7) Uani 1 1 d . . . . .
H12J H 0.473251 0.883139 0.126167 0.037 Uiso 1 1 calc R U . . .
H12K H 0.599110 0.873366 0.085132 0.037 Uiso 1 1 calc R U . . .
H12L H 0.521503 0.825811 0.112224 0.037 Uiso 1 1 calc R U . . .
C130 C 0.4034(3) 0.48095(11) 0.03623(10) 0.0248(7) Uani 1 1 d . . . . .
H130 H 0.337271 0.467779 0.061027 0.030 Uiso 1 1 calc R U . . .
C131 C 0.4642(3) 0.52307(11) 0.04209(11) 0.0244(7) Uani 1 1 d . . . . .
H131 H 0.439660 0.538979 0.070946 0.029 Uiso 1 1 calc R U . . .
C132 C 0.5604(3) 0.54200(11) 0.00606(11) 0.0240(6) Uani 1 1 d . . . . .
H132 H 0.602220 0.570904 0.010231 0.029 Uiso 1 1 calc R U . . .
C139 C 0.4152(3) 0.67744(13) 0.68576(12) 0.0362(8) Uani 1 1 d . . . . .
H139 H 0.473145 0.644774 0.682529 0.043 Uiso 1 1 calc R U . . .
C140 C 0.2746(4) 0.68636(12) 0.67439(12) 0.0342(8) Uani 1 1 d . . . . .
H140 H 0.235501 0.659771 0.663800 0.041 Uiso 1 1 calc R U . . .
C141 C 0.1921(3) 0.73389(12) 0.67851(11) 0.0314(7) Uani 1 1 d . . . . .
H141 H 0.095563 0.740331 0.670662 0.038 Uiso 1 1 calc R U . . .
C142 C 0.2494(3) 0.77239(12) 0.69406(11) 0.0316(7) Uani 1 1 d . . . . .
H142 H 0.192300 0.805414 0.696568 0.038 Uiso 1 1 calc R U . . .
C143 C 0.3889(4) 0.76299(13) 0.70594(12) 0.0351(8) Uani 1 1 d . . . . .
H143 H 0.427959 0.789299 0.717050 0.042 Uiso 1 1 calc R U . . .
C144 C 0.4713(3) 0.71550(13) 0.70168(13) 0.0372(8) Uani 1 1 d . . . . .
H144 H 0.567713 0.708971 0.709788 0.045 Uiso 1 1 calc R U . . .
C145 C 0.7613(3) 0.81423(12) 0.71447(12) 0.0336(8) Uani 1 1 d . . . . .
H145 H 0.703743 0.798593 0.741041 0.040 Uiso 1 1 calc R U . . .
C146 C 0.8356(3) 0.85169(12) 0.72216(11) 0.0308(7) Uani 1 1 d . . . . .
H146 H 0.829448 0.861737 0.754218 0.037 Uiso 1 1 calc R U . . .
C147 C 0.9187(3) 0.87482(11) 0.68402(11) 0.0266(7) Uani 1 1 d . . . . .
H147 H 0.969794 0.900714 0.689669 0.032 Uiso 1 1 calc R U . . .
C148 C 0.9276(3) 0.86017(12) 0.63726(11) 0.0270(7) Uani 1 1 d . . . . .
H148 H 0.984318 0.876210 0.610661 0.032 Uiso 1 1 calc R U . . .
C149 C 0.8538(3) 0.82224(12) 0.62934(11) 0.0264(7) Uani 1 1 d . . . . .
H149 H 0.860485 0.811978 0.597370 0.032 Uiso 1 1 calc R U . . .
C150 C 0.7706(3) 0.79927(12) 0.66783(12) 0.0297(7) Uani 1 1 d . . . . .
H150 H 0.719639 0.773240 0.662400 0.036 Uiso 1 1 calc R U . . .
C133 C 0.5797(4) 1.01905(13) 0.34348(12) 0.0377(8) Uani 1 1 d . . . . .
H133 H 0.540122 0.992160 0.333632 0.045 Uiso 1 1 calc R U . . .
C134 C 0.4956(3) 1.06588(13) 0.34927(12) 0.0349(8) Uani 1 1 d . . . . .
H134 H 0.397925 1.071516 0.343096 0.042 Uiso 1 1 calc R U . . .
C135 C 0.5529(3) 1.10478(12) 0.36405(11) 0.0315(7) Uani 1 1 d . . . . .
H135 H 0.495114 1.137346 0.367707 0.038 Uiso 1 1 calc R U . . .
C136 C 0.6936(3) 1.09618(12) 0.37343(11) 0.0321(8) Uani 1 1 d . . . . .
H136 H 0.732778 1.122632 0.384265 0.039 Uiso 1 1 calc R U . . .
C137 C 0.7783(3) 1.04957(12) 0.36727(11) 0.0320(8) Uani 1 1 d . . . . .
H137 H 0.875887 1.043966 0.373567 0.038 Uiso 1 1 calc R U . . .
C138 C 0.7219(3) 1.01111(12) 0.35201(11) 0.0340(8) Uani 1 1 d . . . . .
H138 H 0.780658 0.979044 0.347308 0.041 Uiso 1 1 calc R U . . .
C151 C 0.9600(8) 0.5717(3) -0.0275(3) 0.0322(15) Uani 0.83(2) 1 d D U P B 1
H151 H 0.893159 0.549301 -0.027814 0.039 Uiso 0.83(2) 1 calc R U P B 1
C152 C 0.9209(7) 0.6175(3) -0.0081(3) 0.0343(16) Uani 0.83(2) 1 d D U P B 1
H152 H 0.827082 0.626755 0.004710 0.041 Uiso 0.83(2) 1 calc R U P B 1
C153 C 1.0189(12) 0.6496(2) -0.0076(3) 0.0368(17) Uani 0.83(2) 1 d D U P B 1
H153 H 0.992609 0.680836 0.006076 0.044 Uiso 0.83(2) 1 calc R U P B 1
C154 C 1.1537(9) 0.6367(3) -0.0266(2) 0.0297(15) Uani 0.83(2) 1 d D U P B 1
H154 H 1.220500 0.659085 -0.026355 0.036 Uiso 0.83(2) 1 calc R U P B 1
C155 C 1.1925(6) 0.5913(3) -0.0461(3) 0.0300(15) Uani 0.83(2) 1 d D U P B 1
H155 H 1.285884 0.582384 -0.059458 0.036 Uiso 0.83(2) 1 calc R U P B 1
C156 C 1.0947(9) 0.5586(3) -0.0462(4) 0.0320(16) Uani 0.83(2) 1 d D U P B 1
H156 H 1.121514 0.526981 -0.059351 0.038 Uiso 0.83(2) 1 calc R U P B 1
C157 C 0.987(4) 0.5657(12) -0.0391(15) 0.030(5) Uani 0.17(2) 1 d D U P B 2
H157 H 0.944399 0.538463 -0.046734 0.036 Uiso 0.17(2) 1 calc R U P B 2
C158 C 1.131(4) 0.5635(15) -0.0465(19) 0.027(5) Uani 0.17(2) 1 d D U P B 2
H158 H 1.188383 0.535108 -0.059488 0.033 Uiso 0.17(2) 1 calc R U P B 2
C159 C 1.191(2) 0.6033(15) -0.0347(15) 0.032(5) Uani 0.17(2) 1 d D U P B 2
H159 H 1.289680 0.602009 -0.039240 0.039 Uiso 0.17(2) 1 calc R U P B 2
C160 C 1.109(4) 0.6447(11) -0.0167(14) 0.032(5) Uani 0.17(2) 1 d D U P B 2
H160 H 1.152519 0.671550 -0.008404 0.038 Uiso 0.17(2) 1 calc R U P B 2
C161 C 0.966(3) 0.6475(12) -0.0104(14) 0.030(5) Uani 0.17(2) 1 d D U P B 2
H161 H 0.908802 0.676809 0.000974 0.036 Uiso 0.17(2) 1 calc R U P B 2
C162 C 0.906(2) 0.6069(15) -0.0209(13) 0.031(5) Uani 0.17(2) 1 d D U P B 2
H162 H 0.807312 0.607762 -0.015333 0.038 Uiso 0.17(2) 1 calc R U P B 2

loop_
_atom_site_aniso_label
_atom_site_aniso_U_11
_atom_site_aniso_U_22
_atom_site_aniso_U_33
_atom_site_aniso_U_23
_atom_site_aniso_U_13
_atom_site_aniso_U_12
Ba1 0.01614(9) 0.01136(8) 0.01435(8) -0.00248(6) -0.00111(6) 0.00259(6)
Ba2 0.01492(9) 0.01201(8) 0.01395(8) -0.00238(6) -0.00070(6) 0.00176(6)
N1 0.0124(12) 0.0142(11) 0.0105(10) -0.0017(8) -0.0004(9) -0.0015(9)
N2 0.0111(11) 0.0129(11) 0.0129(10) -0.0037(8) 0.0038(9) -0.0017(9)
N3 0.0139(12) 0.0122(11) 0.0110(10) -0.0025(8) 0.0000(9) -0.0013(9)
N4 0.0107(11) 0.0141(11) 0.0105(10) -0.0042(8) 0.0039(9) -0.0022(9)
C1 0.0163(15) 0.0154(14) 0.0262(15) -0.0047(11) -0.0089(12) 0.0010(12)
C2 0.0295(17) 0.0142(14) 0.0169(14) -0.0039(11) -0.0099(13) 0.0070(12)
C3 0.0258(17) 0.0136(14) 0.0141(14) -0.0005(11) -0.0020(12) 0.0031(12)
C4 0.0159(14) 0.0095(13) 0.0172(13) -0.0007(10) 0.0020(11) 0.0026(10)
C5 0.0161(15) 0.0137(14) 0.0241(15) -0.0016(11) 0.0065(12) -0.0011(11)
C6 0.0154(15) 0.0141(14) 0.0291(16) -0.0048(12) -0.0005(12) -0.0026(11)
C7 0.0134(14) 0.0117(13) 0.0206(14) -0.0008(11) -0.0057(11) 0.0033(11)
C8 0.0160(15) 0.0188(15) 0.0251(15) -0.0081(12) -0.0076(12) -0.0008(12)
C9 0.0282(17) 0.0143(14) 0.0174(14) -0.0018(11) -0.0101(13) 0.0044(12)
C10 0.0261(17) 0.0142(14) 0.0156(14) 0.0007(11) 0.0007(13) 0.0013(12)
C11 0.0184(15) 0.0092(13) 0.0174(13) -0.0004(10) -0.0018(11) 0.0008(11)
C12 0.0177(15) 0.0140(14) 0.0231(15) -0.0006(11) 0.0066(13) -0.0034(11)
C13 0.0135(15) 0.0153(14) 0.0306(16) -0.0057(12) -0.0031(12) -0.0018(11)
C14 0.0156(14) 0.0091(13) 0.0206(14) -0.0020(10) -0.0029(11) 0.0021(10)
C15 0.0141(14) 0.0086(13) 0.0167(13) 0.0000(10) -0.0019(11) 0.0020(10)
C16 0.0125(14) 0.0085(13) 0.0172(13) 0.0007(10) 0.0003(11) 0.0034(10)
C17 0.0105(13) 0.0138(13) 0.0157(13) -0.0049(10) 0.0013(10) -0.0041(10)
C18 0.0137(14) 0.0104(13) 0.0150(13) -0.0036(10) 0.0009(11) 0.0032(11)
C19 0.0090(13) 0.0094(12) 0.0135(12) -0.0010(10) -0.0006(10) -0.0025(10)
C20 0.0167(14) 0.0164(14) 0.0130(13) -0.0069(10) 0.0011(11) -0.0002(11)
C21 0.0277(17) 0.0197(15) 0.0145(13) -0.0079(11) 0.0020(12) 0.0023(12)
C22 0.0293(17) 0.0151(14) 0.0198(14) -0.0080(11) 0.0021(12) -0.0037(12)
C23 0.0182(15) 0.0213(15) 0.0217(14) -0.0093(12) 0.0058(12) 0.0016(12)
C24 0.0149(14) 0.0117(13) 0.0129(12) -0.0017(10) -0.0005(11) -0.0010(10)
C25 0.0179(15) 0.0158(14) 0.0124(13) -0.0011(10) -0.0011(11) 0.0005(11)
C26 0.0267(16) 0.0124(14) 0.0162(13) -0.0011(11) -0.0016(12) -0.0018(11)
C27 0.0167(15) 0.0187(15) 0.0189(14) 0.0004(11) -0.0029(11) 0.0009(11)
C28 0.0211(15) 0.0136(13) 0.0116(12) -0.0065(10) -0.0001(11) 0.0026(11)
C29 0.0232(16) 0.0199(15) 0.0165(14) -0.0053(11) -0.0050(12) -0.0006(12)
C30 0.0287(18) 0.0247(16) 0.0254(16) -0.0080(13) -0.0126(13) 0.0016(13)
C31 0.042(2) 0.0222(16) 0.0177(15) -0.0024(12) -0.0118(14) 0.0057(14)
C32 0.0370(19) 0.0168(15) 0.0170(14) -0.0015(11) 0.0017(13) 0.0015(13)
C33 0.0240(16) 0.0132(14) 0.0148(13) -0.0031(11) 0.0018(11) 0.0013(11)
C34 0.0223(16) 0.0301(17) 0.0283(16) -0.0031(13) -0.0080(13) -0.0109(13)
C35 0.041(2) 0.049(2) 0.042(2) -0.0238(17) 0.0096(16) -0.0252(17)
C36 0.034(2) 0.0307(19) 0.051(2) -0.0179(16) 0.0045(16) -0.0098(15)
C37 0.0205(16) 0.0195(15) 0.0188(14) 0.0004(11) 0.0049(12) -0.0019(12)
C38 0.0244(17) 0.0214(16) 0.0269(16) -0.0031(12) -0.0021(13) -0.0048(13)
C39 0.0305(19) 0.0296(18) 0.0351(18) -0.0058(14) 0.0153(15) -0.0064(14)
C40 0.0153(14) 0.0105(13) 0.0092(12) 0.0007(10) -0.0007(10) 0.0012(10)
C41 0.0144(14) 0.0126(13) 0.0144(13) 0.0008(10) 0.0020(11) -0.0003(11)
C42 0.0141(14) 0.0200(15) 0.0171(14) -0.0012(11) 0.0044(11) 0.0051(11)
C43 0.0233(16) 0.0184(15) 0.0145(13) -0.0060(11) 0.0023(12) 0.0086(12)
C44 0.0234(16) 0.0138(14) 0.0134(13) -0.0024(10) -0.0036(11) -0.0003(11)
C45 0.0165(14) 0.0128(13) 0.0106(12) 0.0003(10) -0.0010(10) 0.0000(11)
C46 0.0123(14) 0.0215(15) 0.0251(15) -0.0057(12) 0.0070(12) -0.0032(11)
C47 0.0208(16) 0.0252(16) 0.0335(17) -0.0029(13) -0.0030(13) -0.0070(13)
C48 0.0241(17) 0.0192(16) 0.0402(18) 0.0011(13) 0.0006(14) -0.0047(13)
C49 0.0184(15) 0.0135(13) 0.0147(13) -0.0014(10) -0.0009(11) -0.0027(11)
C50 0.0197(16) 0.0286(16) 0.0173(14) -0.0020(12) 0.0008(12) -0.0091(12)
C51 0.0224(16) 0.0250(16) 0.0195(14) -0.0061(12) -0.0009(12) -0.0065(12)
C52 0.0138(14) 0.0134(13) 0.0132(13) -0.0039(10) 0.0028(10) -0.0033(11)
C53 0.0102(14) 0.0121(13) 0.0163(13) -0.0035(10) 0.0022(11) 0.0033(11)
C54 0.0115(13) 0.0120(13) 0.0122(12) -0.0019(10) 0.0007(10) -0.0045(10)
C55 0.0185(15) 0.0130(13) 0.0131(13) -0.0036(10) 0.0051(11) 0.0020(11)
C56 0.0347(18) 0.0191(15) 0.0133(13) -0.0061(11) 0.0043(12) 0.0039(13)
C57 0.0302(17) 0.0172(15) 0.0194(14) -0.0070(11) 0.0018(12) -0.0027(12)
C58 0.0182(15) 0.0215(15) 0.0234(15) -0.0065(12) 0.0097(12) 0.0014(12)
C59 0.0172(14) 0.0118(13) 0.0136(13) -0.0006(10) -0.0015(11) -0.0003(11)
C60 0.0217(15) 0.0156(14) 0.0113(13) 0.0003(10) -0.0025(11) 0.0007(11)
C61 0.0272(16) 0.0140(14) 0.0164(13) -0.0005(11) 0.0006(12) -0.0037(12)
C62 0.0190(15) 0.0227(15) 0.0182(14) 0.0021(11) -0.0021(12) -0.0002(12)
C63 0.0202(15) 0.0129(13) 0.0103(12) -0.0037(10) 0.0012(11) 0.0018(11)
C64 0.0257(16) 0.0192(15) 0.0181(14) -0.0073(11) -0.0043(12) -0.0010(12)
C65 0.039(2) 0.0248(17) 0.0247(16) -0.0062(13) -0.0163(14) 0.0007(14)
C66 0.061(2) 0.0219(17) 0.0140(14) -0.0003(12) -0.0137(15) 0.0038(15)
C67 0.047(2) 0.0170(15) 0.0166(14) 0.0004(12) 0.0045(14) -0.0042(14)
C68 0.0279(16) 0.0139(14) 0.0125(13) -0.0028(11) 0.0039(12) 0.0017(12)
C69 0.024(5) 0.026(3) 0.020(5) -0.005(3) -0.008(3) -0.003(3)
C70 0.062(6) 0.026(4) 0.035(4) -0.012(3) 0.009(3) -0.018(4)
C71 0.041(5) 0.031(4) 0.036(4) -0.016(4) -0.005(3) -0.017(4)
C69A 0.025(10) 0.024(8) 0.019(11) -0.003(8) -0.009(9) -0.016(8)
C70A 0.034(13) 0.021(12) 0.057(14) -0.004(10) 0.000(9) -0.002(9)
C71A 0.040(15) 0.044(14) 0.049(19) 0.001(12) -0.009(12) 0.006(11)
C72 0.0221(16) 0.0196(15) 0.0222(15) -0.0011(12) 0.0086(12) -0.0034(12)
C73 0.0258(17) 0.0216(16) 0.0263(16) -0.0026(12) 0.0034(13) -0.0054(13)
C74 0.0332(19) 0.0254(17) 0.0428(19) -0.0035(14) 0.0230(16) -0.0054(14)
C75 0.0160(14) 0.0112(13) 0.0086(12) 0.0004(10) 0.0021(10) 0.0013(10)
C76 0.0156(14) 0.0133(13) 0.0132(13) 0.0011(10) -0.0001(11) 0.0003(11)
C77 0.0132(14) 0.0184(14) 0.0175(13) 0.0002(11) 0.0064(11) 0.0017(11)
C78 0.0229(16) 0.0157(14) 0.0139(13) -0.0024(11) 0.0030(11) 0.0063(12)
C79 0.0261(16) 0.0125(13) 0.0111(12) -0.0019(10) -0.0029(11) -0.0005(11)
C80 0.0196(15) 0.0103(13) 0.0110(12) 0.0010(10) -0.0016(11) -0.0012(11)
C81 0.0148(15) 0.0201(15) 0.0241(15) -0.0056(12) 0.0041(12) -0.0026(11)
C82 0.0179(16) 0.0265(16) 0.0295(16) -0.0041(13) 0.0002(13) -0.0055(12)
C83 0.0226(17) 0.0224(16) 0.0408(18) 0.0011(14) 0.0005(14) -0.0071(13)
C84 0.0178(15) 0.0173(14) 0.0146(13) -0.0042(11) -0.0006(11) -0.0048(11)
C85 0.0200(16) 0.0269(16) 0.0180(14) -0.0037(12) -0.0003(12) -0.0079(12)
C86 0.0253(17) 0.0255(16) 0.0216(15) -0.0085(12) -0.0029(12) -0.0057(13)
Ba3 0.02287(10) 0.01310(8) 0.01327(8) -0.00248(6) -0.00070(7) 0.00499(7)
N5 0.0178(12) 0.0131(11) 0.0111(10) -0.0026(9) 0.0012(9) -0.0013(9)
N6 0.0152(12) 0.0119(11) 0.0116(10) -0.0031(8) 0.0033(9) 0.0002(9)
C87 0.0251(16) 0.0170(14) 0.0144(13) -0.0012(11) -0.0001(12) 0.0029(12)
C88 0.0286(17) 0.0178(15) 0.0178(14) -0.0047(12) -0.0076(13) 0.0075(12)
C89 0.0190(16) 0.0215(15) 0.0264(16) -0.0094(12) -0.0056(13) -0.0018(12)
C90 0.0158(14) 0.0130(13) 0.0189(14) -0.0019(11) -0.0027(11) 0.0030(11)
C91 0.0167(15) 0.0159(14) 0.0258(15) -0.0025(12) -0.0018(12) -0.0021(12)
C92 0.0176(15) 0.0176(15) 0.0206(14) 0.0002(11) 0.0037(12) 0.0016(12)
C93 0.0162(15) 0.0109(13) 0.0175(13) 0.0005(10) -0.0001(11) 0.0045(11)
C94 0.0106(13) 0.0102(13) 0.0191(13) -0.0013(10) -0.0019(11) 0.0046(10)
C95 0.0126(14) 0.0143(13) 0.0123(12) -0.0038(10) 0.0037(10) -0.0038(11)
C96 0.0139(14) 0.0130(14) 0.0151(13) -0.0025(11) 0.0025(11) 0.0035(11)
C97 0.0123(14) 0.0124(13) 0.0127(12) -0.0039(10) 0.0016(10) -0.0030(10)
C98 0.0242(16) 0.0131(14) 0.0141(13) -0.0041(11) 0.0063(11) 0.0006(11)
C99 0.0307(17) 0.0206(15) 0.0158(14) -0.0068(11) 0.0080(12) -0.0003(13)
C100 0.042(2) 0.0167(15) 0.0205(15) -0.0080(12) 0.0108(13) 0.0018(13)
C101 0.0224(17) 0.0299(17) 0.0256(16) -0.0079(13) 0.0068(13) 0.0045(13)
C102 0.0180(15) 0.0121(13) 0.0117(12) -0.0014(10) 0.0011(11) 0.0004(11)
C103 0.0242(16) 0.0153(14) 0.0124(13) -0.0019(10) -0.0021(11) 0.0032(11)
C104 0.0325(17) 0.0139(14) 0.0145(13) 0.0000(11) 0.0017(12) -0.0028(12)
C105 0.0204(16) 0.0255(16) 0.0173(14) -0.0006(12) -0.0027(12) 0.0033(12)
C106 0.0183(15) 0.0139(13) 0.0104(12) -0.0057(10) 0.0020(11) 0.0035(11)
C107 0.0256(16) 0.0177(14) 0.0161(13) -0.0069(11) 0.0001(12) -0.0010(12)
C108 0.0343(18) 0.0270(17) 0.0183(14) -0.0052(12) -0.0095(13) -0.0053(14)
C109 0.043(2) 0.0251(17) 0.0150(14) 0.0021(12) -0.0056(14) -0.0001(14)
C110 0.0368(19) 0.0182(15) 0.0186(14) 0.0010(12) 0.0021(13) -0.0062(13)
C111 0.0232(16) 0.0133(14) 0.0157(13) -0.0030(11) 0.0043(11) -0.0011(11)
C112 0.0233(16) 0.0216(15) 0.0201(14) -0.0043(12) -0.0039(12) -0.0072(12)
C113 0.039(2) 0.0309(19) 0.052(2) -0.0122(16) 0.0140(17) -0.0152(16)
C114 0.079(3) 0.049(2) 0.0339(19) -0.0084(17) -0.0120(19) -0.040(2)
C115 0.0202(16) 0.0213(15) 0.0203(14) -0.0024(12) 0.0019(12) -0.0045(12)
C116 0.0273(17) 0.0250(16) 0.0280(16) -0.0076(13) 0.0029(13) -0.0050(13)
C117 0.0265(18) 0.0242(17) 0.0355(17) -0.0071(13) 0.0075(14) -0.0062(13)
C118 0.0170(14) 0.0106(13) 0.0082(12) -0.0002(10) 0.0003(10) 0.0041(10)
C119 0.0141(14) 0.0145(14) 0.0128(13) 0.0002(10) 0.0024(11) 0.0010(11)
C120 0.0140(15) 0.0242(16) 0.0169(14) -0.0023(11) 0.0048(11) 0.0028(12)
C121 0.0214(16) 0.0211(15) 0.0131(13) -0.0066(11) 0.0004(11) 0.0080(12)
C122 0.0218(16) 0.0169(14) 0.0143(13) -0.0050(11) -0.0021(12) 0.0025(11)
C123 0.0150(14) 0.0148(13) 0.0106(12) 0.0000(10) -0.0020(10) 0.0014(11)
C124 0.0165(15) 0.0156(14) 0.0247(15) -0.0027(11) 0.0056(12) -0.0026(11)
C125 0.0251(17) 0.0260(17) 0.0289(16) -0.0059(13) -0.0019(13) -0.0066(13)
C126 0.0279(18) 0.0268(17) 0.0380(18) 0.0035(14) 0.0002(15) -0.0088(14)
C127 0.0214(16) 0.0173(14) 0.0173(14) -0.0052(11) -0.0007(12) -0.0010(12)
C128 0.0244(17) 0.0251(16) 0.0302(16) -0.0021(13) -0.0049(13) -0.0060(13)
C129 0.0184(16) 0.0263(16) 0.0267(16) -0.0015(13) -0.0045(13) -0.0010(12)
C130 0.0245(17) 0.0272(17) 0.0216(15) -0.0035(12) 0.0033(13) -0.0043(13)
C131 0.0220(16) 0.0291(17) 0.0223(15) -0.0102(13) -0.0031(13) 0.0017(13)
C132 0.0248(17) 0.0214(16) 0.0269(16) -0.0064(12) -0.0022(13) -0.0040(12)
C139 0.033(2) 0.0256(18) 0.0418(19) 0.0007(15) 0.0040(16) 0.0080(15)
C140 0.042(2) 0.0284(18) 0.0328(18) -0.0034(14) -0.0101(16) -0.0066(15)
C141 0.0209(17) 0.0354(19) 0.0337(18) 0.0014(14) -0.0029(14) -0.0016(14)
C142 0.0337(19) 0.0283(18) 0.0274(16) -0.0040(13) 0.0030(14) 0.0062(14)
C143 0.043(2) 0.0304(19) 0.0318(18) 0.0022(14) -0.0096(16) -0.0118(16)
C144 0.0194(17) 0.035(2) 0.048(2) 0.0118(16) -0.0032(15) -0.0021(15)
C145 0.0262(18) 0.0328(19) 0.0332(18) 0.0055(14) 0.0092(14) 0.0012(14)
C146 0.0257(18) 0.0366(19) 0.0255(16) -0.0059(14) 0.0010(14) 0.0059(14)
C147 0.0186(16) 0.0254(16) 0.0340(17) -0.0055(13) -0.0012(13) 0.0007(13)
C148 0.0183(16) 0.0307(17) 0.0261(16) 0.0034(13) 0.0032(13) 0.0004(13)
C149 0.0177(16) 0.0320(18) 0.0276(16) -0.0064(13) -0.0007(13) 0.0018(13)
C150 0.0207(17) 0.0265(17) 0.0405(19) -0.0032(14) 0.0011(14) -0.0037(13)
C133 0.044(2) 0.0290(18) 0.043(2) -0.0061(15) -0.0205(17) -0.0069(16)
C134 0.0191(17) 0.038(2) 0.045(2) -0.0001(16) -0.0080(15) -0.0036(14)
C135 0.0321(19) 0.0280(18) 0.0306(17) -0.0040(14) -0.0013(14) 0.0034(14)
C136 0.041(2) 0.0281(18) 0.0284(17) -0.0001(13) -0.0100(15) -0.0107(15)
C137 0.0207(17) 0.0376(19) 0.0333(18) 0.0065(14) -0.0054(14) -0.0052(14)
C138 0.035(2) 0.0286(18) 0.0332(18) -0.0053(14) -0.0051(15) 0.0084(15)
C151 0.031(3) 0.033(3) 0.033(4) -0.002(2) -0.003(2) -0.012(3)
C152 0.029(3) 0.029(3) 0.040(4) -0.002(2) 0.009(2) -0.002(2)
C153 0.045(5) 0.028(2) 0.037(3) -0.0131(19) 0.015(4) -0.005(3)
C154 0.030(3) 0.033(3) 0.029(3) -0.009(2) 0.002(2) -0.013(3)
C155 0.022(2) 0.035(4) 0.030(3) -0.010(2) -0.0020(19) 0.004(2)
C156 0.034(4) 0.028(3) 0.034(2) -0.007(2) -0.001(3) -0.003(3)
C157 0.031(9) 0.026(8) 0.036(9) -0.015(7) -0.002(8) -0.004(7)
C158 0.026(9) 0.022(8) 0.033(8) -0.019(7) 0.002(8) 0.008(8)
C159 0.023(8) 0.035(9) 0.041(9) -0.008(8) -0.001(7) -0.006(8)
C160 0.028(9) 0.031(8) 0.034(9) -0.013(7) 0.006(8) 0.005(8)
C161 0.022(9) 0.033(8) 0.033(8) -0.008(7) 0.015(8) -0.004(8)
C162 0.029(8) 0.029(8) 0.041(9) -0.014(8) 0.007(7) -0.013(7)

loop_
_atom_type_symbol
_atom_type_description
_atom_type_scat_dispersion_real
_atom_type_scat_dispersion_imag
_atom_type_scat_source
C C 0.0033 0.0016 'International Tables Vol C Tables 4.2.6.8 and 6.1.1.4'
H H 0.0000 0.0000 'International Tables Vol C Tables 4.2.6.8 and 6.1.1.4'
Ba Ba -0.3244 2.2819 'International Tables Vol C Tables 4.2.6.8 and 6.1.1.4'
N N 0.0061 0.0033 'International Tables Vol C Tables 4.2.6.8 and 6.1.1.4'

loop_
_exptl_crystal_face_index_h
_exptl_crystal_face_index_k
_exptl_crystal_face_index_l
_exptl_crystal_face_perp_dist
0 12 -33 0.0980
-13 -7 -11 0.1487
-13 -12 2 0.1415
1 -11 33 0.1307
13 5 16 0.0735
8 -11 24 0.1267
2 30 28 0.0437
-3 34 13 0.0932
0 -29 -28 0.0308
-1 -32 -24 0.0469
3 -34 -12 0.0826
-11 -8 -26 0.1305
-11 -7 20 0.1417
0 -32 12 0.1245
-6 -36 -7 0.0978
-8 -31 -17 0.0938

loop_
_geom_angle_atom_site_label_1
_geom_angle_atom_site_label_2
_geom_angle_atom_site_label_3
_geom_angle
_geom_angle_site_symmetry_1
_geom_angle_site_symmetry_3
_geom_angle_publ_flag
N1 Ba1 N2 65.03(6) . . ?
N1 Ba1 C1 131.35(6) . . ?
N1 Ba1 C2 113.87(7) . . ?
N1 Ba1 C3 113.11(7) . . ?
N1 Ba1 C4 131.88(7) . . ?
N1 Ba1 C14 158.21(6) . . ?
N1 Ba1 C15 158.34(6) . . ?
N1 Ba1 C28 27.38(6) . . ?
N1 Ba1 C40 93.40(6) . . ?
N1 Ba1 C41 106.11(6) . . ?
N2 Ba1 C1 149.39(7) . . ?
N2 Ba1 C2 173.19(7) . . ?
N2 Ba1 C3 160.05(7) . . ?
N2 Ba1 C4 138.34(6) . . ?
N2 Ba1 C14 132.96(6) . . ?
N2 Ba1 C15 129.14(6) . . ?
N2 Ba1 C28 92.36(6) . . ?
N2 Ba1 C40 28.36(6) . . ?
N2 Ba1 C41 46.49(6) . . ?
C1 Ba1 C4 55.92(7) . . ?
C1 Ba1 C14 26.87(7) . . ?
C1 Ba1 C15 46.96(7) . . ?
C1 Ba1 C28 106.24(7) . . ?
C1 Ba1 C41 104.17(7) . . ?
C2 Ba1 C1 26.48(8) . . ?
C2 Ba1 C4 47.76(7) . . ?
C2 Ba1 C14 46.56(7) . . ?
C2 Ba1 C15 54.22(7) . . ?
C2 Ba1 C28 86.53(7) . . ?
C2 Ba1 C41 130.60(7) . . ?
C3 Ba1 C1 47.57(8) . . ?
C3 Ba1 C2 26.70(8) . . ?
C3 Ba1 C4 27.82(7) . . ?
C3 Ba1 C14 55.06(7) . . ?
C3 Ba1 C15 47.31(7) . . ?
C3 Ba1 C28 88.14(7) . . ?
C3 Ba1 C41 140.77(7) . . ?
C4 Ba1 C14 47.02(7) . . ?
C4 Ba1 C15 26.48(7) . . ?
C4 Ba1 C41 117.90(6) . . ?
C14 Ba1 C41 87.54(6) . . ?
C15 Ba1 C14 26.07(6) . . ?
C15 Ba1 C41 94.06(6) . . ?
C28 Ba1 C4 111.99(7) . . ?
C28 Ba1 C14 132.22(6) . . ?
C28 Ba1 C15 135.45(6) . . ?
C28 Ba1 C41 129.97(6) . . ?
C40 Ba1 C1 127.00(7) . . ?
C40 Ba1 C2 151.82(7) . . ?
C40 Ba1 C3 146.01(7) . . ?
C40 Ba1 C4 118.20(7) . . ?
C40 Ba1 C14 105.30(7) . . ?
C40 Ba1 C15 102.00(6) . . ?
C40 Ba1 C28 120.71(7) . . ?
C40 Ba1 C41 25.41(7) . . ?
N3 Ba2 N4 64.97(6) . . ?
N3 Ba2 C7 160.19(6) . . ?
N3 Ba2 C8 133.40(6) . . ?
N3 Ba2 C9 115.70(7) . . ?
N3 Ba2 C10 114.53(7) . . ?
N3 Ba2 C11 132.49(7) . . ?
N3 Ba2 C16 159.07(6) . . ?
N3 Ba2 C63 27.30(6) . . ?
N3 Ba2 C75 93.20(6) . . ?
N3 Ba2 C76 105.77(6) . . ?
N4 Ba2 C7 130.55(6) . . ?
N4 Ba2 C8 145.99(7) . . ?
N4 Ba2 C9 170.25(7) . . ?
N4 Ba2 C10 163.06(7) . . ?
N4 Ba2 C11 139.84(6) . . ?
N4 Ba2 C16 128.44(6) . . ?
N4 Ba2 C63 92.20(6) . . ?
N4 Ba2 C75 28.24(6) . . ?
N4 Ba2 C76 45.45(6) . . ?
C7 Ba2 C76 85.97(6) . . ?
C8 Ba2 C7 26.79(7) . . ?
C8 Ba2 C11 55.78(7) . . ?
C8 Ba2 C16 46.89(7) . . ?
C8 Ba2 C63 108.94(7) . . ?
C8 Ba2 C76 101.97(7) . . ?
C9 Ba2 C7 46.62(7) . . ?
C9 Ba2 C8 26.59(8) . . ?
C9 Ba2 C11 47.65(7) . . ?
C9 Ba2 C16 54.31(7) . . ?
C9 Ba2 C63 88.56(7) . . ?
C9 Ba2 C76 128.54(7) . . ?
C10 Ba2 C7 54.97(8) . . ?
C10 Ba2 C8 47.52(8) . . ?
C10 Ba2 C9 26.62(8) . . ?
C10 Ba2 C11 27.70(7) . . ?
C10 Ba2 C16 47.35(7) . . ?
C10 Ba2 C63 89.12(7) . . ?
C10 Ba2 C76 139.66(7) . . ?
C11 Ba2 C7 46.94(7) . . ?
C11 Ba2 C16 26.59(7) . . ?
C11 Ba2 C76 117.77(6) . . ?
C16 Ba2 C7 25.99(6) . . ?
C16 Ba2 C76 93.30(6) . . ?
C63 Ba2 C7 134.60(6) . . ?
C63 Ba2 C11 112.10(7) . . ?
C63 Ba2 C16 136.41(6) . . ?
C63 Ba2 C76 129.96(6) . . ?
C75 Ba2 C7 103.21(7) . . ?
C75 Ba2 C8 124.18(7) . . ?
C75 Ba2 C9 149.58(8) . . ?
C75 Ba2 C10 146.34(7) . . ?
C75 Ba2 C11 118.73(7) . . ?
C75 Ba2 C16 101.14(6) . . ?
C75 Ba2 C63 120.44(7) . . ?
C75 Ba2 C76 24.62(6) . . ?
C17 N1 Ba1 139.98(16) . . ?
C17 N1 C28 128.8(2) . . ?
C28 N1 Ba1 91.25(14) . . ?
C19 N2 Ba1 140.87(16) . . ?
C19 N2 C40 132.5(2) . . ?
C40 N2 Ba1 86.27(13) . . ?
C52 N3 Ba2 139.61(16) . . ?
C52 N3 C63 128.9(2) . . ?
C63 N3 Ba2 91.49(14) . . ?
C54 N4 Ba2 140.81(16) . . ?
C54 N4 C75 131.5(2) . . ?
C75 N4 Ba2 86.82(13) . . ?
Ba1 C1 H1 121.6(18) . . ?
C2 C1 Ba1 75.27(15) . . ?
C2 C1 H1 123.1(19) . . ?
C2 C1 C14 119.7(3) . . ?
C14 C1 Ba1 82.63(14) . . ?
C14 C1 H1 116.4(19) . . ?
Ba1 C2 H2 116.2(16) . . ?
C1 C2 Ba1 78.25(15) . . ?
C1 C2 H2 119.2(17) . . ?
C3 C2 Ba1 75.10(15) . . ?
C3 C2 C1 122.5(3) . . ?
C3 C2 H2 118.2(17) . . ?
Ba1 C3 H3 117.9(17) . . ?
C2 C3 Ba1 78.20(16) . . ?
C2 C3 H3 120.2(17) . . ?
C2 C3 C4 120.6(3) . . ?
C4 C3 Ba1 80.36(14) . . ?
C4 C3 H3 118.9(17) . . ?
C3 C4 Ba1 71.82(14) . . ?
C5 C4 Ba1 117.44(17) . . ?
C5 C4 C3 124.0(3) . . ?
C5 C4 C15 118.2(2) . . ?
C15 C4 Ba1 81.45(14) . . ?
C15 C4 C3 117.8(2) . . ?
C4 C5 H5 117.7(15) . . ?
C4 C5 C6 121.7(3) . . ?
C6 C5 H5 120.6(15) . . ?
C5 C6 H6 118.3(17) . . ?
C7 C6 C5 122.3(3) . . ?
C7 C6 H6 119.4(17) . . ?
C6 C7 Ba2 123.54(17) . . ?
C6 C7 C8 123.6(2) . . ?
C6 C7 C16 118.3(2) . . ?
C8 C7 Ba2 70.30(14) . . ?
C16 C7 Ba2 76.33(14) . . ?
C16 C7 C8 118.1(2) . . ?
Ba2 C8 H8 119.9(19) . . ?
C7 C8 Ba2 82.91(15) . . ?
C7 C8 H8 119(2) . . ?
C9 C8 Ba2 75.49(15) . . ?
C9 C8 C7 120.0(3) . . ?
C9 C8 H8 120.1(19) . . ?
Ba2 C9 H9 115.7(16) . . ?
C8 C9 Ba2 77.92(15) . . ?
C8 C9 H9 119.5(17) . . ?
C10 C9 Ba2 75.57(15) . . ?
C10 C9 C8 122.2(3) . . ?
C10 C9 H9 118.2(17) . . ?
Ba2 C10 H10 116.3(17) . . ?
C9 C10 Ba2 77.81(16) . . ?
C9 C10 H10 121.9(16) . . ?
C9 C10 C11 120.5(3) . . ?
C11 C10 Ba2 79.86(14) . . ?
C11 C10 H10 117.5(17) . . ?
C10 C11 Ba2 72.44(14) . . ?
C12 C11 Ba2 116.72(17) . . ?
C12 C11 C10 123.6(3) . . ?
C12 C11 C16 118.4(2) . . ?
C16 C11 Ba2 80.88(14) . . ?
C16 C11 C10 118.0(2) . . ?
C11 C12 H12 119.2(17) . . ?
C11 C12 C13 121.7(3) . . ?
C13 C12 H12 119.1(17) . . ?
C12 C13 H13 119.3(16) . . ?
C14 C13 C12 122.2(3) . . ?
C14 C13 H13 118.5(16) . . ?
C1 C14 Ba1 70.50(14) . . ?
C13 C14 Ba1 123.10(17) . . ?
C13 C14 C1 123.2(2) . . ?
C13 C14 C15 118.5(2) . . ?
C15 C14 Ba1 76.92(14) . . ?
C15 C14 C1 118.3(2) . . ?
C4 C15 Ba1 72.07(14) . . ?
C4 C15 C14 120.6(2) . . ?
C4 C15 C16 119.9(2) . . ?
C14 C15 Ba1 77.01(14) . . ?
C14 C15 C16 119.5(2) . . ?
C16 C15 Ba1 122.92(16) . . ?
C7 C16 Ba2 77.68(14) . . ?
C7 C16 C11 120.8(2) . . ?
C7 C16 C15 119.5(2) . . ?
C11 C16 Ba2 72.53(13) . . ?
C15 C16 Ba2 121.41(16) . . ?
C15 C16 C11 119.7(2) . . ?
N1 C17 C18 121.4(2) . . ?
N1 C17 C20 125.2(2) . . ?
C18 C17 C20 113.4(2) . . ?
C17 C18 H18 113.8(16) . . ?
C17 C18 C19 131.7(2) . . ?
C19 C18 H18 114.4(16) . . ?
N2 C19 C18 120.6(2) . . ?
N2 C19 C24 125.5(2) . . ?
C18 C19 C24 113.9(2) . . ?
C21 C20 C17 116.4(2) . . ?
C21 C20 C22 105.7(2) . . ?
C21 C20 C23 107.3(2) . . ?
C22 C20 C17 109.5(2) . . ?
C23 C20 C17 108.02(19) . . ?
C23 C20 C22 109.8(2) . . ?
C20 C21 H21A 109.5 . . ?
C20 C21 H21B 109.5 . . ?
C20 C21 H21C 109.5 . . ?
H21A C21 H21B 109.5 . . ?
H21A C21 H21C 109.5 . . ?
H21B C21 H21C 109.5 . . ?
C20 C22 H22A 109.5 . . ?
C20 C22 H22B 109.5 . . ?
C20 C22 H22C 109.5 . . ?
H22A C22 H22B 109.5 . . ?
H22A C22 H22C 109.5 . . ?
H22B C22 H22C 109.5 . . ?
C20 C23 H23A 109.5 . . ?
C20 C23 H23B 109.5 . . ?
C20 C23 H23C 109.5 . . ?
H23A C23 H23B 109.5 . . ?
H23A C23 H23C 109.5 . . ?
H23B C23 H23C 109.5 . . ?
C25 C24 C19 114.7(2) . . ?
C25 C24 C26 106.8(2) . . ?
C25 C24 C27 107.3(2) . . ?
C26 C24 C19 109.25(19) . . ?
C26 C24 C27 108.8(2) . . ?
C27 C24 C19 109.8(2) . . ?
C24 C25 H25A 109.5 . . ?
C24 C25 H25B 109.5 . . ?
C24 C25 H25C 109.5 . . ?
H25A C25 H25B 109.5 . . ?
H25A C25 H25C 109.5 . . ?
H25B C25 H25C 109.5 . . ?
C24 C26 H26A 109.5 . . ?
C24 C26 H26B 109.5 . . ?
C24 C26 H26C 109.5 . . ?
H26A C26 H26B 109.5 . . ?
H26A C26 H26C 109.5 . . ?
H26B C26 H26C 109.5 . . ?
C24 C27 H27A 109.5 . . ?
C24 C27 H27B 109.5 . . ?
C24 C27 H27C 109.5 . . ?
H27A C27 H27B 109.5 . . ?
H27A C27 H27C 109.5 . . ?
H27B C27 H27C 109.5 . . ?
N1 C28 Ba1 61.37(12) . . ?
N1 C28 C29 119.5(2) . . ?
N1 C28 C33 120.0(2) . . ?
C29 C28 Ba1 97.08(16) . . ?
C29 C28 C33 119.5(2) . . ?
C33 C28 Ba1 101.21(16) . . ?
C28 C29 C34 121.5(2) . . ?
C30 C29 C28 118.9(3) . . ?
C30 C29 C34 119.6(2) . . ?
C29 C30 H30 119.2 . . ?
C31 C30 C29 121.6(3) . . ?
C31 C30 H30 119.2 . . ?
C30 C31 H31 120.2 . . ?
C30 C31 C32 119.6(3) . . ?
C32 C31 H31 120.2 . . ?
C31 C32 H32 119.3 . . ?
C31 C32 C33 121.5(3) . . ?
C33 C32 H32 119.3 . . ?
C28 C33 C37 121.3(2) . . ?
C32 C33 C28 118.9(3) . . ?
C32 C33 C37 119.7(2) . . ?
C29 C34 H34 108.1 . . ?
C29 C34 C35 111.2(3) . . ?
C29 C34 C36 112.5(2) . . ?
C35 C34 H34 108.1 . . ?
C36 C34 H34 108.1 . . ?
C36 C34 C35 108.6(2) . . ?
C34 C35 H35A 109.5 . . ?
C34 C35 H35B 109.5 . . ?
C34 C35 H35C 109.5 . . ?
H35A C35 H35B 109.5 . . ?
H35A C35 H35C 109.5 . . ?
H35B C35 H35C 109.5 . . ?
C34 C36 H36A 109.5 . . ?
C34 C36 H36B 109.5 . . ?
C34 C36 H36C 109.5 . . ?
H36A C36 H36B 109.5 . . ?
H36A C36 H36C 109.5 . . ?
H36B C36 H36C 109.5 . . ?
C33 C37 H37 108.1 . . ?
C33 C37 C38 111.6(2) . . ?
C33 C37 C39 111.7(2) . . ?
C38 C37 H37 108.1 . . ?
C39 C37 H37 108.1 . . ?
C39 C37 C38 109.0(2) . . ?
C37 C38 H38A 109.5 . . ?
C37 C38 H38B 109.5 . . ?
C37 C38 H38C 109.5 . . ?
H38A C38 H38B 109.5 . . ?
H38A C38 H38C 109.5 . . ?
H38B C38 H38C 109.5 . . ?
C37 C39 H39A 109.5 . . ?
C37 C39 H39B 109.5 . . ?
C37 C39 H39C 109.5 . . ?
H39A C39 H39B 109.5 . . ?
H39A C39 H39C 109.5 . . ?
H39B C39 H39C 109.5 . . ?
N2 C40 Ba1 65.36(12) . . ?
N2 C40 C41 118.5(2) . . ?
N2 C40 C45 119.5(2) . . ?
C41 C40 Ba1 90.33(14) . . ?
C41 C40 C45 120.0(2) . . ?
C45 C40 Ba1 99.74(15) . . ?
C40 C41 Ba1 64.26(13) . . ?
C40 C41 C46 121.3(2) . . ?
C42 C41 Ba1 116.05(16) . . ?
C42 C41 C40 119.0(2) . . ?
C42 C41 C46 119.7(2) . . ?
C46 C41 Ba1 90.08(14) . . ?
C41 C42 H42 119.3 . . ?
C43 C42 C41 121.4(3) . . ?
C43 C42 H42 119.3 . . ?
C42 C43 H43 120.3 . . ?
C42 C43 C44 119.4(2) . . ?
C44 C43 H43 120.3 . . ?
C43 C44 H44 118.9 . . ?
C43 C44 C45 122.3(2) . . ?
C45 C44 H44 118.9 . . ?
C40 C45 C49 121.1(2) . . ?
C44 C45 C40 117.8(2) . . ?
C44 C45 C49 121.1(2) . . ?
C41 C46 H46 107.9 . . ?
C41 C46 C47 111.9(2) . . ?
C41 C46 C48 111.9(2) . . ?
C47 C46 H46 107.9 . . ?
C48 C46 H46 107.9 . . ?
C48 C46 C47 109.3(2) . . ?
C46 C47 H47A 109.5 . . ?
C46 C47 H47B 109.5 . . ?
C46 C47 H47C 109.5 . . ?
H47A C47 H47B 109.5 . . ?
H47A C47 H47C 109.5 . . ?
H47B C47 H47C 109.5 . . ?
C46 C48 H48A 109.5 . . ?
C46 C48 H48B 109.5 . . ?
C46 C48 H48C 109.5 . . ?
H48A C48 H48B 109.5 . . ?
H48A C48 H48C 109.5 . . ?
H48B C48 H48C 109.5 . . ?
C45 C49 H49 107.1 . . ?
C45 C49 C50 112.7(2) . . ?
C45 C49 C51 113.0(2) . . ?
C50 C49 H49 107.1 . . ?
C51 C49 H49 107.1 . . ?
C51 C49 C50 109.6(2) . . ?
C49 C50 H50A 109.5 . . ?
C49 C50 H50B 109.5 . . ?
C49 C50 H50C 109.5 . . ?
H50A C50 H50B 109.5 . . ?
H50A C50 H50C 109.5 . . ?
H50B C50 H50C 109.5 . . ?
C49 C51 H51A 109.5 . . ?
C49 C51 H51B 109.5 . . ?
C49 C51 H51C 109.5 . . ?
H51A C51 H51B 109.5 . . ?
H51A C51 H51C 109.5 . . ?
H51B C51 H51C 109.5 . . ?
N3 C52 C53 121.7(2) . . ?
N3 C52 C55 125.0(2) . . ?
C53 C52 C55 113.2(2) . . ?
C52 C53 H53 113.4(16) . . ?
C54 C53 C52 131.8(2) . . ?
C54 C53 H53 114.9(16) . . ?
N4 C54 C53 120.6(2) . . ?
N4 C54 C59 125.5(2) . . ?
C53 C54 C59 113.8(2) . . ?
C56 C55 C52 116.4(2) . . ?
C56 C55 C57 105.8(2) . . ?
C56 C55 C58 107.8(2) . . ?
C57 C55 C52 109.9(2) . . ?
C58 C55 C52 107.3(2) . . ?
C58 C55 C57 109.5(2) . . ?
C55 C56 H56A 109.5 . . ?
C55 C56 H56B 109.5 . . ?
C55 C56 H56C 109.5 . . ?
H56A C56 H56B 109.5 . . ?
H56A C56 H56C 109.5 . . ?
H56B C56 H56C 109.5 . . ?
C55 C57 H57A 109.5 . . ?
C55 C57 H57B 109.5 . . ?
C55 C57 H57C 109.5 . . ?
H57A C57 H57B 109.5 . . ?
H57A C57 H57C 109.5 . . ?
H57B C57 H57C 109.5 . . ?
C55 C58 H58A 109.5 . . ?
C55 C58 H58B 109.5 . . ?
C55 C58 H58C 109.5 . . ?
H58A C58 H58B 109.5 . . ?
H58A C58 H58C 109.5 . . ?
H58B C58 H58C 109.5 . . ?
C60 C59 C54 115.0(2) . . ?
C60 C59 C61 106.5(2) . . ?
C60 C59 C62 107.1(2) . . ?
C61 C59 C54 108.81(19) . . ?
C61 C59 C62 109.0(2) . . ?
C62 C59 C54 110.2(2) . . ?
C59 C60 H60A 109.5 . . ?
C59 C60 H60B 109.5 . . ?
C59 C60 H60C 109.5 . . ?
H60A C60 H60B 109.5 . . ?
H60A C60 H60C 109.5 . . ?
H60B C60 H60C 109.5 . . ?
C59 C61 H61A 109.5 . . ?
C59 C61 H61B 109.5 . . ?
C59 C61 H61C 109.5 . . ?
H61A C61 H61B 109.5 . . ?
H61A C61 H61C 109.5 . . ?
H61B C61 H61C 109.5 . . ?
C59 C62 H62A 109.5 . . ?
C59 C62 H62B 109.5 . . ?
C59 C62 H62C 109.5 . . ?
H62A C62 H62B 109.5 . . ?
H62A C62 H62C 109.5 . . ?
H62B C62 H62C 109.5 . . ?
N3 C63 Ba2 61.22(12) . . ?
N3 C63 C64 118.9(2) . . ?
C64 C63 Ba2 99.27(17) . . ?
C68 C63 Ba2 99.87(16) . . ?
C68 C63 N3 120.4(2) . . ?
C68 C63 C64 119.8(2) . . ?
C63 C64 C69 121.0(7) . . ?
C63 C64 C69A 119(2) . . ?
C65 C64 C63 118.6(3) . . ?
C65 C64 C69 120.2(7) . . ?
C65 C64 C69A 122(2) . . ?
C64 C65 H65 119.0 . . ?
C66 C65 C64 122.0(3) . . ?
C66 C65 H65 119.0 . . ?
C65 C66 H66 120.3 . . ?
C65 C66 C67 119.4(3) . . ?
C67 C66 H66 120.3 . . ?
C66 C67 H67 119.5 . . ?
C66 C67 C68 121.0(3) . . ?
C68 C67 H67 119.5 . . ?
C63 C68 C72 121.6(2) . . ?
C67 C68 C63 119.3(3) . . ?
C67 C68 C72 119.1(3) . . ?
C64 C69 H69 106.7 . . ?
C64 C69 C70 111.6(10) . . ?
C64 C69 C71 115.6(10) . . ?
C70 C69 H69 106.7 . . ?
C71 C69 H69 106.7 . . ?
C71 C69 C70 108.9(12) . . ?
C69 C70 H70A 109.5 . . ?
C69 C70 H70B 109.5 . . ?
C69 C70 H70C 109.5 . . ?
H70A C70 H70B 109.5 . . ?
H70A C70 H70C 109.5 . . ?
H70B C70 H70C 109.5 . . ?
C69 C71 H71A 109.5 . . ?
C69 C71 H71B 109.5 . . ?
C69 C71 H71C 109.5 . . ?
H71A C71 H71B 109.5 . . ?
H71A C71 H71C 109.5 . . ?
H71B C71 H71C 109.5 . . ?
C64 C69A H69A 109.4 . . ?
C70A C69A C64 108(4) . . ?
C70A C69A H69A 109.4 . . ?
C71A C69A C64 107(3) . . ?
C71A C69A H69A 109.4 . . ?
C71A C69A C70A 114(4) . . ?
C69A C70A H70D 109.5 . . ?
C69A C70A H70E 109.5 . . ?
C69A C70A H70F 109.5 . . ?
H70D C70A H70E 109.5 . . ?
H70D C70A H70F 109.5 . . ?
H70E C70A H70F 109.5 . . ?
C69A C71A H71D 109.5 . . ?
C69A C71A H71E 109.5 . . ?
C69A C71A H71F 109.5 . . ?
H71D C71A H71E 109.5 . . ?
H71D C71A H71F 109.5 . . ?
H71E C71A H71F 109.5 . . ?
C68 C72 H72 108.0 . . ?
C68 C72 C73 111.6(2) . . ?
C68 C72 C74 111.4(2) . . ?
C73 C72 H72 108.0 . . ?
C74 C72 H72 108.0 . . ?
C74 C72 C73 109.6(2) . . ?
C72 C73 H73A 109.5 . . ?
C72 C73 H73B 109.5 . . ?
C72 C73 H73C 109.5 . . ?
H73A C73 H73B 109.5 . . ?
H73A C73 H73C 109.5 . . ?
H73B C73 H73C 109.5 . . ?
C72 C74 H74A 109.5 . . ?
C72 C74 H74B 109.5 . . ?
C72 C74 H74C 109.5 . . ?
H74A C74 H74B 109.5 . . ?
H74A C74 H74C 109.5 . . ?
H74B C74 H74C 109.5 . . ?
N4 C75 Ba2 64.94(12) . . ?
N4 C75 C80 119.4(2) . . ?
C76 C75 Ba2 93.75(14) . . ?
C76 C75 N4 118.9(2) . . ?
C76 C75 C80 120.1(2) . . ?
C80 C75 Ba2 98.42(15) . . ?
C75 C76 Ba2 61.63(13) . . ?
C75 C76 C81 121.5(2) . . ?
C77 C76 Ba2 116.73(16) . . ?
C77 C76 C75 119.2(2) . . ?
C77 C76 C81 119.3(2) . . ?
C81 C76 Ba2 92.26(14) . . ?
C76 C77 H77 119.5 . . ?
C78 C77 C76 121.0(3) . . ?
C78 C77 H77 119.5 . . ?
C77 C78 H78 120.1 . . ?
C77 C78 C79 119.7(2) . . ?
C79 C78 H78 120.1 . . ?
C78 C79 H79 118.9 . . ?
C78 C79 C80 122.2(2) . . ?
C80 C79 H79 118.9 . . ?
C75 C80 C84 120.6(2) . . ?
C79 C80 C75 117.7(2) . . ?
C79 C80 C84 121.7(2) . . ?
C76 C81 H81 107.9 . . ?
C76 C81 C82 111.6(2) . . ?
C76 C81 C83 111.7(2) . . ?
C82 C81 H81 107.9 . . ?
C83 C81 H81 107.9 . . ?
C83 C81 C82 109.7(2) . . ?
C81 C82 H82A 109.5 . . ?
C81 C82 H82B 109.5 . . ?
C81 C82 H82C 109.5 . . ?
H82A C82 H82B 109.5 . . ?
H82A C82 H82C 109.5 . . ?
H82B C82 H82C 109.5 . . ?
C81 C83 H83A 109.5 . . ?
C81 C83 H83B 109.5 . . ?
C81 C83 H83C 109.5 . . ?
H83A C83 H83B 109.5 . . ?
H83A C83 H83C 109.5 . . ?
H83B C83 H83C 109.5 . . ?
C80 C84 H84 107.2 . . ?
C80 C84 C85 112.9(2) . . ?
C80 C84 C86 113.0(2) . . ?
C85 C84 H84 107.2 . . ?
C86 C84 H84 107.2 . . ?
C86 C84 C85 109.1(2) . . ?
C84 C85 H85A 109.5 . . ?
C84 C85 H85B 109.5 . . ?
C84 C85 H85C 109.5 . . ?
H85A C85 H85B 109.5 . . ?
H85A C85 H85C 109.5 . . ?
H85B C85 H85C 109.5 . . ?
C84 C86 H86A 109.5 . . ?
C84 C86 H86B 109.5 . . ?
C84 C86 H86C 109.5 . . ?
H86A C86 H86B 109.5 . . ?
H86A C86 H86C 109.5 . . ?
H86B C86 H86C 109.5 . . ?
N5 Ba3 C87 118.50(7) . . ?
N5 Ba3 C88 114.23(7) . . ?
N5 Ba3 C89 127.47(7) . . ?
N5 Ba3 C90 153.85(6) . . ?
N5 Ba3 C93 139.82(7) . 2_575 ?
N5 Ba3 C94 165.27(6) . 2_575 ?
N5 Ba3 C106 27.56(6) . . ?
N5 Ba3 C111 45.48(6) . . ?
N5 Ba3 C118 93.36(6) . . ?
N5 Ba3 C123 107.06(6) . . ?
N6 Ba3 N5 65.47(6) . . ?
N6 Ba3 C87 175.46(7) . . ?
N6 Ba3 C88 155.66(7) . . ?
N6 Ba3 C89 132.40(8) . . ?
N6 Ba3 C90 122.31(7) . . ?
N6 Ba3 C93 148.24(6) . 2_575 ?
N6 Ba3 C94 129.04(6) . 2_575 ?
N6 Ba3 C106 92.80(6) . . ?
N6 Ba3 C111 108.23(6) . . ?
N6 Ba3 C118 27.89(6) . . ?
N6 Ba3 C123 46.77(6) . . ?
C87 Ba3 C90 55.30(7) . . ?
C87 Ba3 C93 27.22(7) . 2_575 ?
C87 Ba3 C94 46.89(7) . 2_575 ?
C87 Ba3 C106 91.32(7) . . ?
C87 Ba3 C111 75.04(7) . . ?
C87 Ba3 C123 128.69(7) . . ?
C88 Ba3 C87 26.47(8) . . ?
C88 Ba3 C90 47.24(7) . . ?
C88 Ba3 C93 47.16(7) . 2_575 ?
C88 Ba3 C94 54.20(7) . 2_575 ?
C88 Ba3 C106 87.98(7) . . ?
C88 Ba3 C111 81.63(7) . . ?
C88 Ba3 C118 142.00(8) . . ?
C88 Ba3 C123 138.44(7) . . ?
C89 Ba3 C87 47.71(8) . . ?
C89 Ba3 C88 26.92(8) . . ?
C89 Ba3 C90 27.34(7) . . ?
C89 Ba3 C93 55.76(7) . 2_575 ?
C89 Ba3 C94 47.23(7) . 2_575 ?
C89 Ba3 C106 106.61(7) . . ?
C89 Ba3 C111 106.66(7) . . ?
C89 Ba3 C118 115.21(8) . . ?
C89 Ba3 C123 117.57(7) . . ?
C90 Ba3 C94 26.27(7) . 2_575 ?
C90 Ba3 C111 128.05(6) . . ?
C90 Ba3 C123 92.21(6) . . ?
C93 Ba3 C90 47.05(7) 2_575 . ?
C93 Ba3 C94 26.25(7) 2_575 2_575 ?
C93 Ba3 C111 94.38(6) 2_575 . ?
C93 Ba3 C123 101.48(6) 2_575 . ?
C94 Ba3 C111 120.07(6) 2_575 . ?
C94 Ba3 C123 85.68(6) 2_575 . ?
C106 Ba3 C90 133.52(6) . . ?
C106 Ba3 C93 115.22(7) . 2_575 ?
C106 Ba3 C94 138.16(6) . 2_575 ?
C106 Ba3 C111 24.61(6) . . ?
C106 Ba3 C123 133.56(6) . . ?
C118 Ba3 C87 148.07(7) . . ?
C118 Ba3 C90 97.14(7) . . ?
C118 Ba3 C93 122.73(7) . 2_575 ?
C118 Ba3 C94 101.19(6) . 2_575 ?
C118 Ba3 C106 120.61(7) . . ?
C118 Ba3 C111 134.76(7) . . ?
C118 Ba3 C123 25.61(6) . . ?
C123 Ba3 C111 134.51(6) . . ?
C95 N5 Ba3 140.19(16) . . ?
C95 N5 C106 129.1(2) . . ?
C106 N5 Ba3 90.60(14) . . ?
C97 N6 Ba3 139.83(16) . . ?
C97 N6 C118 130.1(2) . . ?
C118 N6 Ba3 89.59(13) . . ?
Ba3 C87 H87 119.6 . . ?
C88 C87 Ba3 76.09(16) . . ?
C88 C87 H87 119.6 . . ?
C88 C87 C93 120.4(3) . 2_575 ?
C93 C87 Ba3 80.51(14) 2_575 . ?
C93 C87 H87 119.6 2_575 . ?
Ba3 C88 H88 114.6(16) . . ?
C87 C88 Ba3 77.45(15) . . ?
C87 C88 H88 117.6(17) . . ?
C87 C88 C89 122.1(3) . . ?
C89 C88 Ba3 75.35(15) . . ?
C89 C88 H88 120.1(17) . . ?
Ba3 C89 H89 118.3(16) . . ?
C88 C89 Ba3 77.74(16) . . ?
C88 C89 H89 122.5(17) . . ?
C88 C89 C90 119.9(3) . . ?
C90 C89 Ba3 82.30(15) . . ?
C90 C89 H89 116.9(17) . . ?
C89 C90 Ba3 70.36(15) . . ?
C91 C90 Ba3 120.68(17) . . ?
C91 C90 C89 123.4(3) . . ?
C91 C90 C94 118.3(2) . 2_575 ?
C94 C90 Ba3 79.43(15) 2_575 . ?
C94 C90 C89 118.3(3) 2_575 . ?
C90 C91 H91 119.4(17) . . ?
C90 C91 C92 122.4(3) . . ?
C92 C91 H91 118.2(17) . . ?
C91 C92 H92 119.2 . . ?
C93 C92 C91 121.6(3) . . ?
C93 C92 H92 119.2 . . ?
C87 C93 Ba3 72.26(14) 2_575 2_575 ?
C92 C93 Ba3 120.16(17) . 2_575 ?
C92 C93 C87 123.5(3) . 2_575 ?
C92 C93 C94 118.3(2) . . ?
C94 C93 Ba3 79.49(14) . 2_575 ?
C94 C93 C87 118.2(2) . 2_575 ?
C90 C94 Ba3 74.29(14) 2_575 2_575 ?
C90 C94 C94 119.4(3) 2_575 2_575 ?
C93 C94 Ba3 74.26(14) . 2_575 ?
C93 C94 C90 120.5(2) . 2_575 ?
C93 C94 C94 120.0(3) . 2_575 ?
C94 C94 Ba3 122.4(2) 2_575 2_575 ?
N5 C95 C96 120.9(2) . . ?
N5 C95 C98 125.1(2) . . ?
C96 C95 C98 113.9(2) . . ?
C95 C96 H96 113.6(16) . . ?
C95 C96 C97 131.8(2) . . ?
C97 C96 H96 114.3(15) . . ?
N6 C97 C96 121.2(2) . . ?
N6 C97 C102 125.7(2) . . ?
C96 C97 C102 113.0(2) . . ?
C99 C98 C95 116.6(2) . . ?
C99 C98 C100 105.9(2) . . ?
C99 C98 C101 106.9(2) . . ?
C100 C98 C95 110.8(2) . . ?
C101 C98 C95 106.9(2) . . ?
C101 C98 C100 109.6(2) . . ?
C98 C99 H99A 109.5 . . ?
C98 C99 H99B 109.5 . . ?
C98 C99 H99C 109.5 . . ?
H99A C99 H99B 109.5 . . ?
H99A C99 H99C 109.5 . . ?
H99B C99 H99C 109.5 . . ?
C98 C100 H10A 109.5 . . ?
C98 C100 H10B 109.5 . . ?
C98 C100 H10C 109.5 . . ?
H10A C100 H10B 109.5 . . ?
H10A C100 H10C 109.5 . . ?
H10B C100 H10C 109.5 . . ?
C98 C101 H10D 109.5 . . ?
C98 C101 H10E 109.5 . . ?
C98 C101 H10F 109.5 . . ?
H10D C101 H10E 109.5 . . ?
H10D C101 H10F 109.5 . . ?
H10E C101 H10F 109.5 . . ?
C103 C102 C97 115.7(2) . . ?
C103 C102 C104 106.1(2) . . ?
C103 C102 C105 107.0(2) . . ?
C104 C102 C97 109.69(19) . . ?
C104 C102 C105 109.5(2) . . ?
C105 C102 C97 108.7(2) . . ?
C102 C103 H10G 109.5 . . ?
C102 C103 H10H 109.5 . . ?
C102 C103 H10I 109.5 . . ?
H10G C103 H10H 109.5 . . ?
H10G C103 H10I 109.5 . . ?
H10H C103 H10I 109.5 . . ?
C102 C104 H10J 109.5 . . ?
C102 C104 H10K 109.5 . . ?
C102 C104 H10L 109.5 . . ?
H10J C104 H10K 109.5 . . ?
H10J C104 H10L 109.5 . . ?
H10K C104 H10L 109.5 . . ?
C102 C105 H10M 109.5 . . ?
C102 C105 H10N 109.5 . . ?
C102 C105 H10O 109.5 . . ?
H10M C105 H10N 109.5 . . ?
H10M C105 H10O 109.5 . . ?
H10N C105 H10O 109.5 . . ?
N5 C106 Ba3 61.85(12) . . ?
N5 C106 C107 119.3(2) . . ?
N5 C106 C111 119.4(2) . . ?
C107 C106 Ba3 107.46(17) . . ?
C111 C106 Ba3 91.32(15) . . ?
C111 C106 C107 120.4(2) . . ?
C106 C107 C112 120.1(2) . . ?
C108 C107 C106 118.2(3) . . ?
C108 C107 C112 121.7(2) . . ?
C107 C108 H108 119.2 . . ?
C109 C108 C107 121.5(3) . . ?
C109 C108 H108 119.2 . . ?
C108 C109 H109 120.2 . . ?
C110 C109 C108 119.6(2) . . ?
C110 C109 H109 120.2 . . ?
C109 C110 H110 119.2 . . ?
C109 C110 C111 121.5(3) . . ?
C111 C110 H110 119.2 . . ?
C106 C111 Ba3 64.07(14) . . ?
C106 C111 C115 121.2(2) . . ?
C110 C111 Ba3 121.59(19) . . ?
C110 C111 C106 118.7(2) . . ?
C110 C111 C115 120.0(2) . . ?
C115 C111 Ba3 88.17(15) . . ?
C107 C112 H112 106.5 . . ?
C107 C112 C113 111.6(2) . . ?
C113 C112 H112 106.5 . . ?
C114 C112 C107 114.9(2) . . ?
C114 C112 H112 106.5 . . ?
C114 C112 C113 110.1(3) . . ?
C112 C113 H11A 109.5 . . ?
C112 C113 H11B 109.5 . . ?
C112 C113 H11C 109.5 . . ?
H11A C113 H11B 109.5 . . ?
H11A C113 H11C 109.5 . . ?
H11B C113 H11C 109.5 . . ?
C112 C114 H11D 109.5 . . ?
C112 C114 H11E 109.5 . . ?
C112 C114 H11F 109.5 . . ?
H11D C114 H11E 109.5 . . ?
H11D C114 H11F 109.5 . . ?
H11E C114 H11F 109.5 . . ?
C111 C115 H115 108.1 . . ?
C111 C115 C116 112.5(2) . . ?
C111 C115 C117 110.5(2) . . ?
C116 C115 H115 108.1 . . ?
C116 C115 C117 109.4(2) . . ?
C117 C115 H115 108.1 . . ?
C115 C116 H11G 109.5 . . ?
C115 C116 H11H 109.5 . . ?
C115 C116 H11I 109.5 . . ?
H11G C116 H11H 109.5 . . ?
H11G C116 H11I 109.5 . . ?
H11H C116 H11I 109.5 . . ?
C115 C117 H11J 109.5 . . ?
C115 C117 H11K 109.5 . . ?
C115 C117 H11L 109.5 . . ?
H11J C117 H11K 109.5 . . ?
H11J C117 H11L 109.5 . . ?
H11K C117 H11L 109.5 . . ?
N6 C118 Ba3 62.53(12) . . ?
N6 C118 C119 121.0(2) . . ?
N6 C118 C123 118.2(2) . . ?
C119 C118 Ba3 108.68(15) . . ?
C119 C118 C123 119.5(2) . . ?
C123 C118 Ba3 87.76(14) . . ?
C118 C119 C124 121.5(2) . . ?
C120 C119 C118 119.0(2) . . ?
C120 C119 C124 119.5(2) . . ?
C119 C120 H120 119.2 . . ?
C121 C120 C119 121.6(3) . . ?
C121 C120 H120 119.2 . . ?
C120 C121 H121 120.3 . . ?
C122 C121 C120 119.3(2) . . ?
C122 C121 H121 120.3 . . ?
C121 C122 H122 118.9 . . ?
C121 C122 C123 122.2(2) . . ?
C123 C122 H122 118.9 . . ?
C118 C123 Ba3 66.63(13) . . ?
C118 C123 C127 122.7(2) . . ?
C122 C123 Ba3 121.15(16) . . ?
C122 C123 C118 118.3(2) . . ?
C122 C123 C127 119.0(2) . . ?
C127 C123 Ba3 85.52(14) . . ?
C119 C124 H124 108.1 . . ?
C119 C124 C125 110.0(2) . . ?
C119 C124 C126 113.0(2) . . ?
C125 C124 H124 108.1 . . ?
C126 C124 H124 108.1 . . ?
C126 C124 C125 109.3(2) . . ?
C124 C125 H12A 109.5 . . ?
C124 C125 H12B 109.5 . . ?
C124 C125 H12C 109.5 . . ?
H12A C125 H12B 109.5 . . ?
H12A C125 H12C 109.5 . . ?
H12B C125 H12C 109.5 . . ?
C124 C126 H12D 109.5 . . ?
C124 C126 H12E 109.5 . . ?
C124 C126 H12F 109.5 . . ?
H12D C126 H12E 109.5 . . ?
H12D C126 H12F 109.5 . . ?
H12E C126 H12F 109.5 . . ?
C123 C127 H127 108.1 . . ?
C123 C127 C128 112.3(2) . . ?
C123 C127 C129 111.3(2) . . ?
C128 C127 H127 108.1 . . ?
C129 C127 H127 108.1 . . ?
C129 C127 C128 108.7(2) . . ?
C127 C128 H12G 109.5 . . ?
C127 C128 H12H 109.5 . . ?
C127 C128 H12I 109.5 . . ?
H12G C128 H12H 109.5 . . ?
H12G C128 H12I 109.5 . . ?
H12H C128 H12I 109.5 . . ?
C127 C129 H12J 109.5 . . ?
C127 C129 H12K 109.5 . . ?
C127 C129 H12L 109.5 . . ?
H12J C129 H12K 109.5 . . ?
H12J C129 H12L 109.5 . . ?
H12K C129 H12L 109.5 . . ?
C131 C130 H130 120.2 . . ?
C131 C130 C132 119.7(3) . 2_665 ?
C132 C130 H130 120.2 2_665 . ?
C130 C131 H131 120.0 . . ?
C132 C131 C130 120.0(3) . . ?
C132 C131 H131 120.0 . . ?
C130 C132 H132 119.8 2_665 . ?
C131 C132 C130 120.3(3) . 2_665 ?
C131 C132 H132 119.8 . . ?
C140 C139 H139 119.9 . . ?
C144 C139 H139 119.9 . . ?
C144 C139 C140 120.3(3) . . ?
C139 C140 H140 120.2 . . ?
C141 C140 C139 119.5(3) . . ?
C141 C140 H140 120.2 . . ?
C140 C141 H141 120.0 . . ?
C140 C141 C142 120.1(3) . . ?
C142 C141 H141 120.0 . . ?
C141 C142 H142 119.9 . . ?
C143 C142 C141 120.1(3) . . ?
C143 C142 H142 119.9 . . ?
C142 C143 H143 120.1 . . ?
C144 C143 C142 119.8(3) . . ?
C144 C143 H143 120.1 . . ?
C139 C144 C143 120.3(3) . . ?
C139 C144 H144 119.9 . . ?
C143 C144 H144 119.9 . . ?
C146 C145 H145 120.1 . . ?
C146 C145 C150 119.8(3) . . ?
C150 C145 H145 120.1 . . ?
C145 C146 H146 119.6 . . ?
C145 C146 C147 120.7(3) . . ?
C147 C146 H146 119.6 . . ?
C146 C147 H147 120.2 . . ?
C146 C147 C148 119.6(3) . . ?
C148 C147 H147 120.2 . . ?
C147 C148 H148 120.0 . . ?
C149 C148 C147 120.0(3) . . ?
C149 C148 H148 120.0 . . ?
C148 C149 H149 120.0 . . ?
C150 C149 C148 120.0(3) . . ?
C150 C149 H149 120.0 . . ?
C145 C150 H150 120.1 . . ?
C149 C150 C145 119.9(3) . . ?
C149 C150 H150 120.1 . . ?
C134 C133 H133 120.0 . . ?
C134 C133 C138 119.9(3) . . ?
C138 C133 H133 120.0 . . ?
C133 C134 H134 120.0 . . ?
C133 C134 C135 120.0(3) . . ?
C135 C134 H134 120.0 . . ?
C134 C135 H135 120.1 . . ?
C136 C135 C134 119.7(3) . . ?
C136 C135 H135 120.1 . . ?
C135 C136 H136 119.8 . . ?
C135 C136 C137 120.4(3) . . ?
C137 C136 H136 119.8 . . ?
C136 C137 H137 120.0 . . ?
C138 C137 C136 120.0(3) . . ?
C138 C137 H137 120.0 . . ?
C133 C138 H138 120.0 . . ?
C137 C138 C133 119.9(3) . . ?
C137 C138 H138 120.0 . . ?
C152 C151 H151 120.0 . . ?
C156 C151 H151 120.0 . . ?
C156 C151 C152 120.1(4) . . ?
C151 C152 H152 120.2 . . ?
C153 C152 C151 119.5(5) . . ?
C153 C152 H152 120.2 . . ?
C152 C153 H153 119.8 . . ?
C154 C153 C152 120.5(5) . . ?
C154 C153 H153 119.8 . . ?
C153 C154 H154 120.0 . . ?
C153 C154 C155 120.0(4) . . ?
C155 C154 H154 120.0 . . ?
C154 C155 H155 120.1 . . ?
C154 C155 C156 119.8(5) . . ?
C156 C155 H155 120.1 . . ?
C151 C156 C155 120.1(5) . . ?
C151 C156 H156 119.9 . . ?
C155 C156 H156 119.9 . . ?
C158 C157 H157 119.9 . . ?
C162 C157 H157 119.9 . . ?
C162 C157 C158 120.2(12) . . ?
C157 C158 H158 120.7 . . ?
C159 C158 C157 118.6(13) . . ?
C159 C158 H158 120.7 . . ?
C158 C159 H159 119.4 . . ?
C160 C159 C158 121.3(13) . . ?
C160 C159 H159 119.4 . . ?
C159 C160 H160 119.9 . . ?
C159 C160 C161 120.2(12) . . ?
C161 C160 H160 119.9 . . ?
C160 C161 H161 120.5 . . ?
C160 C161 C162 119.0(13) . . ?
C162 C161 H161 120.5 . . ?
C157 C162 C161 120.8(14) . . ?
C157 C162 H162 119.6 . . ?
C161 C162 H162 119.6 . . ?

loop_
_geom_bond_atom_site_label_1
_geom_bond_atom_site_label_2
_geom_bond_distance
_geom_bond_site_symmetry_2
_geom_bond_publ_flag
Ba1 N1 2.690(2) . ?
Ba1 N2 2.697(2) . ?
Ba1 C1 3.040(3) . ?
Ba1 C2 3.003(3) . ?
Ba1 C3 2.964(3) . ?
Ba1 C4 3.076(2) . ?
Ba1 C14 3.198(3) . ?
Ba1 C15 3.197(2) . ?
Ba1 C28 3.064(2) . ?
Ba1 C40 2.961(2) . ?
Ba1 C41 3.287(2) . ?
Ba2 N3 2.698(2) . ?
Ba2 N4 2.701(2) . ?
Ba2 C7 3.203(3) . ?
Ba2 C8 3.039(3) . ?
Ba2 C9 3.009(3) . ?
Ba2 C10 2.981(3) . ?
Ba2 C11 3.078(2) . ?
Ba2 C16 3.186(2) . ?
Ba2 C63 3.077(2) . ?
Ba2 C75 2.977(2) . ?
Ba2 C76 3.376(2) . ?
N1 C17 1.330(3) . ?
N1 C28 1.410(3) . ?
N2 C19 1.312(3) . ?
N2 C40 1.409(3) . ?
N3 C52 1.326(3) . ?
N3 C63 1.412(3) . ?
N4 C54 1.314(3) . ?
N4 C75 1.411(3) . ?
C1 H1 0.93(3) . ?
C1 C2 1.384(4) . ?
C1 C14 1.457(4) . ?
C2 H2 0.92(3) . ?
C2 C3 1.378(4) . ?
C3 H3 0.94(3) . ?
C3 C4 1.456(4) . ?
C4 C5 1.393(4) . ?
C4 C15 1.442(4) . ?
C5 H5 0.96(3) . ?
C5 C6 1.395(4) . ?
C6 H6 1.00(3) . ?
C6 C7 1.390(4) . ?
C7 C8 1.455(4) . ?
C7 C16 1.437(4) . ?
C8 H8 0.90(3) . ?
C8 C9 1.391(4) . ?
C9 H9 0.95(3) . ?
C9 C10 1.379(4) . ?
C10 H10 0.94(3) . ?
C10 C11 1.454(4) . ?
C11 C12 1.391(4) . ?
C11 C16 1.444(4) . ?
C12 H12 0.92(3) . ?
C12 C13 1.398(4) . ?
C13 H13 0.95(3) . ?
C13 C14 1.388(4) . ?
C14 C15 1.443(4) . ?
C15 C16 1.443(4) . ?
C17 C18 1.407(3) . ?
C17 C20 1.567(3) . ?
C18 H18 0.91(3) . ?
C18 C19 1.417(3) . ?
C19 C24 1.565(3) . ?
C20 C21 1.537(3) . ?
C20 C22 1.543(3) . ?
C20 C23 1.538(4) . ?
C21 H21A 0.9800 . ?
C21 H21B 0.9800 . ?
C21 H21C 0.9800 . ?
C22 H22A 0.9800 . ?
C22 H22B 0.9800 . ?
C22 H22C 0.9800 . ?
C23 H23A 0.9800 . ?
C23 H23B 0.9800 . ?
C23 H23C 0.9800 . ?
C24 C25 1.530(3) . ?
C24 C26 1.540(3) . ?
C24 C27 1.540(4) . ?
C25 H25A 0.9800 . ?
C25 H25B 0.9800 . ?
C25 H25C 0.9800 . ?
C26 H26A 0.9800 . ?
C26 H26B 0.9800 . ?
C26 H26C 0.9800 . ?
C27 H27A 0.9800 . ?
C27 H27B 0.9800 . ?
C27 H27C 0.9800 . ?
C28 C29 1.415(4) . ?
C28 C33 1.417(4) . ?
C29 C30 1.400(4) . ?
C29 C34 1.524(4) . ?
C30 H30 0.9500 . ?
C30 C31 1.373(4) . ?
C31 H31 0.9500 . ?
C31 C32 1.382(4) . ?
C32 H32 0.9500 . ?
C32 C33 1.398(4) . ?
C33 C37 1.523(4) . ?
C34 H34 1.0000 . ?
C34 C35 1.535(4) . ?
C34 C36 1.534(4) . ?
C35 H35A 0.9800 . ?
C35 H35B 0.9800 . ?
C35 H35C 0.9800 . ?
C36 H36A 0.9800 . ?
C36 H36B 0.9800 . ?
C36 H36C 0.9800 . ?
C37 H37 1.0000 . ?
C37 C38 1.539(4) . ?
C37 C39 1.536(4) . ?
C38 H38A 0.9800 . ?
C38 H38B 0.9800 . ?
C38 H38C 0.9800 . ?
C39 H39A 0.9800 . ?
C39 H39B 0.9800 . ?
C39 H39C 0.9800 . ?
C40 C41 1.410(4) . ?
C40 C45 1.426(3) . ?
C41 C42 1.400(3) . ?
C41 C46 1.522(4) . ?
C42 H42 0.9500 . ?
C42 C43 1.377(4) . ?
C43 H43 0.9500 . ?
C43 C44 1.381(4) . ?
C44 H44 0.9500 . ?
C44 C45 1.398(3) . ?
C45 C49 1.522(4) . ?
C46 H46 1.0000 . ?
C46 C47 1.540(4) . ?
C46 C48 1.530(4) . ?
C47 H47A 0.9800 . ?
C47 H47B 0.9800 . ?
C47 H47C 0.9800 . ?
C48 H48A 0.9800 . ?
C48 H48B 0.9800 . ?
C48 H48C 0.9800 . ?
C49 H49 1.0000 . ?
C49 C50 1.536(3) . ?
C49 C51 1.533(3) . ?
C50 H50A 0.9800 . ?
C50 H50B 0.9800 . ?
C50 H50C 0.9800 . ?
C51 H51A 0.9800 . ?
C51 H51B 0.9800 . ?
C51 H51C 0.9800 . ?
C52 C53 1.412(3) . ?
C52 C55 1.568(3) . ?
C53 H53 0.91(3) . ?
C53 C54 1.409(3) . ?
C54 C59 1.567(3) . ?
C55 C56 1.535(3) . ?
C55 C57 1.545(4) . ?
C55 C58 1.537(4) . ?
C56 H56A 0.9800 . ?
C56 H56B 0.9800 . ?
C56 H56C 0.9800 . ?
C57 H57A 0.9800 . ?
C57 H57B 0.9800 . ?
C57 H57C 0.9800 . ?
C58 H58A 0.9800 . ?
C58 H58B 0.9800 . ?
C58 H58C 0.9800 . ?
C59 C60 1.534(3) . ?
C59 C61 1.538(3) . ?
C59 C62 1.540(4) . ?
C60 H60A 0.9800 . ?
C60 H60B 0.9800 . ?
C60 H60C 0.9800 . ?
C61 H61A 0.9800 . ?
C61 H61B 0.9800 . ?
C61 H61C 0.9800 . ?
C62 H62A 0.9800 . ?
C62 H62B 0.9800 . ?
C62 H62C 0.9800 . ?
C63 C64 1.413(4) . ?
C63 C68 1.407(4) . ?
C64 C65 1.393(4) . ?
C64 C69 1.496(18) . ?
C64 C69A 1.64(6) . ?
C65 H65 0.9500 . ?
C65 C66 1.377(4) . ?
C66 H66 0.9500 . ?
C66 C67 1.382(4) . ?
C67 H67 0.9500 . ?
C67 C68 1.400(4) . ?
C68 C72 1.526(4) . ?
C69 H69 1.0000 . ?
C69 C70 1.534(14) . ?
C69 C71 1.52(2) . ?
C70 H70A 0.9800 . ?
C70 H70B 0.9800 . ?
C70 H70C 0.9800 . ?
C71 H71A 0.9800 . ?
C71 H71B 0.9800 . ?
C71 H71C 0.9800 . ?
C69A H69A 1.0000 . ?
C69A C70A 1.54(5) . ?
C69A C71A 1.53(7) . ?
C70A H70D 0.9800 . ?
C70A H70E 0.9800 . ?
C70A H70F 0.9800 . ?
C71A H71D 0.9800 . ?
C71A H71E 0.9800 . ?
C71A H71F 0.9800 . ?
C72 H72 1.0000 . ?
C72 C73 1.533(4) . ?
C72 C74 1.530(4) . ?
C73 H73A 0.9800 . ?
C73 H73B 0.9800 . ?
C73 H73C 0.9800 . ?
C74 H74A 0.9800 . ?
C74 H74B 0.9800 . ?
C74 H74C 0.9800 . ?
C75 C76 1.409(4) . ?
C75 C80 1.425(3) . ?
C76 C77 1.397(4) . ?
C76 C81 1.527(4) . ?
C77 H77 0.9500 . ?
C77 C78 1.374(4) . ?
C78 H78 0.9500 . ?
C78 C79 1.382(4) . ?
C79 H79 0.9500 . ?
C79 C80 1.393(3) . ?
C80 C84 1.525(4) . ?
C81 H81 1.0000 . ?
C81 C82 1.539(4) . ?
C81 C83 1.533(4) . ?
C82 H82A 0.9800 . ?
C82 H82B 0.9800 . ?
C82 H82C 0.9800 . ?
C83 H83A 0.9800 . ?
C83 H83B 0.9800 . ?
C83 H83C 0.9800 . ?
C84 H84 1.0000 . ?
C84 C85 1.537(3) . ?
C84 C86 1.534(3) . ?
C85 H85A 0.9800 . ?
C85 H85B 0.9800 . ?
C85 H85C 0.9800 . ?
C86 H86A 0.9800 . ?
C86 H86B 0.9800 . ?
C86 H86C 0.9800 . ?
Ba3 N5 2.682(2) . ?
Ba3 N6 2.680(2) . ?
Ba3 C87 3.024(3) . ?
Ba3 C88 3.007(3) . ?
Ba3 C89 2.977(3) . ?
Ba3 C90 3.133(3) . ?
Ba3 C93 3.131(2) 2_575 ?
Ba3 C94 3.199(2) 2_575 ?
Ba3 C106 3.042(2) . ?
Ba3 C111 3.381(3) . ?
Ba3 C118 3.020(2) . ?
Ba3 C123 3.288(2) . ?
N5 C95 1.323(3) . ?
N5 C106 1.407(3) . ?
N6 C97 1.316(3) . ?
N6 C118 1.413(3) . ?
C87 H87 1.0000 . ?
C87 C88 1.381(4) . ?
C87 C93 1.452(4) 2_575 ?
C88 H88 0.96(3) . ?
C88 C89 1.393(4) . ?
C89 H89 0.93(3) . ?
C89 C90 1.452(4) . ?
C90 C91 1.391(4) . ?
C90 C94 1.440(4) 2_575 ?
C91 H91 0.96(3) . ?
C91 C92 1.398(4) . ?
C92 H92 0.9500 . ?
C92 C93 1.394(4) . ?
C93 C94 1.439(4) . ?
C94 C94 1.445(5) 2_575 ?
C95 C96 1.408(3) . ?
C95 C98 1.565(3) . ?
C96 H96 0.91(3) . ?
C96 C97 1.415(3) . ?
C97 C102 1.565(3) . ?
C98 C99 1.539(3) . ?
C98 C100 1.543(4) . ?
C98 C101 1.540(4) . ?
C99 H99A 0.9800 . ?
C99 H99B 0.9800 . ?
C99 H99C 0.9800 . ?
C100 H10A 0.9800 . ?
C100 H10B 0.9800 . ?
C100 H10C 0.9800 . ?
C101 H10D 0.9800 . ?
C101 H10E 0.9800 . ?
C101 H10F 0.9800 . ?
C102 C103 1.533(3) . ?
C102 C104 1.537(3) . ?
C102 C105 1.546(4) . ?
C103 H10G 0.9800 . ?
C103 H10H 0.9800 . ?
C103 H10I 0.9800 . ?
C104 H10J 0.9800 . ?
C104 H10K 0.9800 . ?
C104 H10L 0.9800 . ?
C105 H10M 0.9800 . ?
C105 H10N 0.9800 . ?
C105 H10O 0.9800 . ?
C106 C107 1.422(4) . ?
C106 C111 1.409(4) . ?
C107 C108 1.393(4) . ?
C107 C112 1.520(4) . ?
C108 H108 0.9500 . ?
C108 C109 1.392(4) . ?
C109 H109 0.9500 . ?
C109 C110 1.374(4) . ?
C110 H110 0.9500 . ?
C110 C111 1.398(4) . ?
C111 C115 1.529(4) . ?
C112 H112 1.0000 . ?
C112 C113 1.527(4) . ?
C112 C114 1.516(4) . ?
C113 H11A 0.9800 . ?
C113 H11B 0.9800 . ?
C113 H11C 0.9800 . ?
C114 H11D 0.9800 . ?
C114 H11E 0.9800 . ?
C114 H11F 0.9800 . ?
C115 H115 1.0000 . ?
C115 C116 1.531(4) . ?
C115 C117 1.534(4) . ?
C116 H11G 0.9800 . ?
C116 H11H 0.9800 . ?
C116 H11I 0.9800 . ?
C117 H11J 0.9800 . ?
C117 H11K 0.9800 . ?
C117 H11L 0.9800 . ?
C118 C119 1.414(4) . ?
C118 C123 1.422(3) . ?
C119 C120 1.395(4) . ?
C119 C124 1.522(4) . ?
C120 H120 0.9500 . ?
C120 C121 1.381(4) . ?
C121 H121 0.9500 . ?
C121 C122 1.371(4) . ?
C122 H122 0.9500 . ?
C122 C123 1.399(4) . ?
C123 C127 1.521(4) . ?
C124 H124 1.0000 . ?
C124 C125 1.539(4) . ?
C124 C126 1.532(4) . ?
C125 H12A 0.9800 . ?
C125 H12B 0.9800 . ?
C125 H12C 0.9800 . ?
C126 H12D 0.9800 . ?
C126 H12E 0.9800 . ?
C126 H12F 0.9800 . ?
C127 H127 1.0000 . ?
C127 C128 1.543(4) . ?
C127 C129 1.531(3) . ?
C128 H12G 0.9800 . ?
C128 H12H 0.9800 . ?
C128 H12I 0.9800 . ?
C129 H12J 0.9800 . ?
C129 H12K 0.9800 . ?
C129 H12L 0.9800 . ?
C130 H130 0.9500 . ?
C130 C131 1.382(4) . ?
C130 C132 1.387(4) 2_665 ?
C131 H131 0.9500 . ?
C131 C132 1.379(4) . ?
C132 H132 0.9500 . ?
C139 H139 0.9500 . ?
C139 C140 1.383(4) . ?
C139 C144 1.370(5) . ?
C140 H140 0.9500 . ?
C140 C141 1.372(4) . ?
C141 H141 0.9500 . ?
C141 C142 1.381(4) . ?
C142 H142 0.9500 . ?
C142 C143 1.376(4) . ?
C143 H143 0.9500 . ?
C143 C144 1.371(4) . ?
C144 H144 0.9500 . ?
C145 H145 0.9500 . ?
C145 C146 1.372(4) . ?
C145 C150 1.386(4) . ?
C146 H146 0.9500 . ?
C146 C147 1.373(4) . ?
C147 H147 0.9500 . ?
C147 C148 1.386(4) . ?
C148 H148 0.9500 . ?
C148 C149 1.381(4) . ?
C149 H149 0.9500 . ?
C149 C150 1.379(4) . ?
C150 H150 0.9500 . ?
C133 H133 0.9500 . ?
C133 C134 1.373(4) . ?
C133 C138 1.381(4) . ?
C134 H134 0.9500 . ?
C134 C135 1.381(4) . ?
C135 H135 0.9500 . ?
C135 C136 1.371(4) . ?
C136 H136 0.9500 . ?
C136 C137 1.374(4) . ?
C137 H137 0.9500 . ?
C137 C138 1.372(4) . ?
C138 H138 0.9500 . ?
C151 H151 0.9500 . ?
C151 C152 1.381(7) . ?
C151 C156 1.366(8) . ?
C152 H152 0.9500 . ?
C152 C153 1.379(8) . ?
C153 H153 0.9500 . ?
C153 C154 1.370(7) . ?
C154 H154 0.9500 . ?
C154 C155 1.372(6) . ?
C155 H155 0.9500 . ?
C155 C156 1.388(7) . ?
C156 H156 0.9500 . ?
C157 H157 0.9500 . ?
C157 C158 1.382(12) . ?
C157 C162 1.365(12) . ?
C158 H158 0.9500 . ?
C158 C159 1.377(12) . ?
C159 H159 0.9500 . ?
C159 C160 1.366(12) . ?
C160 H160 0.9500 . ?
C160 C161 1.370(11) . ?
C161 H161 0.9500 . ?
C161 C162 1.385(12) . ?
C162 H162 0.9500 . ?

loop_
_geom_torsion_atom_site_label_1
_geom_torsion_atom_site_label_2
_geom_torsion_atom_site_label_3
_geom_torsion_atom_site_label_4
_geom_torsion
_geom_torsion_site_symmetry_1
_geom_torsion_site_symmetry_2
_geom_torsion_site_symmetry_3
_geom_torsion_site_symmetry_4
_geom_torsion_publ_flag
Ba1 N1 C17 C18 0.1(4) . . . . ?
Ba1 N1 C17 C20 -178.14(17) . . . . ?
Ba1 N1 C28 C29 -81.5(2) . . . . ?
Ba1 N1 C28 C33 86.6(2) . . . . ?
Ba1 N2 C19 C18 -5.4(4) . . . . ?
Ba1 N2 C19 C24 176.92(17) . . . . ?
Ba1 N2 C40 C41 76.0(2) . . . . ?
Ba1 N2 C40 C45 -87.4(2) . . . . ?
Ba1 C1 C2 C3 -63.6(2) . . . . ?
Ba1 C1 C14 C13 -117.4(2) . . . . ?
Ba1 C1 C14 C15 62.4(2) . . . . ?
Ba1 C2 C3 C4 -71.2(2) . . . . ?
Ba1 C3 C4 C5 111.3(2) . . . . ?
Ba1 C3 C4 C15 -69.5(2) . . . . ?
Ba1 C4 C5 C6 -97.2(3) . . . . ?
Ba1 C4 C15 C14 -62.2(2) . . . . ?
Ba1 C4 C15 C16 118.2(2) . . . . ?
Ba1 C14 C15 C4 59.8(2) . . . . ?
Ba1 C14 C15 C16 -120.7(2) . . . . ?
Ba1 C15 C16 Ba2 -179.23(8) . . . . ?
Ba1 C15 C16 C7 87.4(3) . . . . ?
Ba1 C15 C16 C11 -92.5(2) . . . . ?
Ba1 C28 C29 C30 107.5(2) . . . . ?
Ba1 C28 C29 C34 -72.8(3) . . . . ?
Ba1 C28 C33 C32 -105.5(2) . . . . ?
Ba1 C28 C33 C37 76.2(2) . . . . ?
Ba1 C40 C41 C42 -106.9(2) . . . . ?
Ba1 C40 C41 C46 73.1(2) . . . . ?
Ba1 C40 C45 C44 99.4(2) . . . . ?
Ba1 C40 C45 C49 -81.4(2) . . . . ?
Ba1 C41 C42 C43 -70.0(3) . . . . ?
Ba1 C41 C46 C47 -75.2(2) . . . . ?
Ba1 C41 C46 C48 161.7(2) . . . . ?
Ba2 N3 C52 C53 0.0(4) . . . . ?
Ba2 N3 C52 C55 177.53(17) . . . . ?
Ba2 N3 C63 C64 84.6(2) . . . . ?
Ba2 N3 C63 C68 -84.5(2) . . . . ?
Ba2 N4 C54 C53 9.1(4) . . . . ?
Ba2 N4 C54 C59 -174.16(17) . . . . ?
Ba2 N4 C75 C76 -79.9(2) . . . . ?
Ba2 N4 C75 C80 85.5(2) . . . . ?
Ba2 C7 C8 C9 68.7(2) . . . . ?
Ba2 C7 C16 C11 -60.8(2) . . . . ?
Ba2 C7 C16 C15 119.3(2) . . . . ?
Ba2 C8 C9 C10 64.1(2) . . . . ?
Ba2 C9 C10 C11 70.4(2) . . . . ?
Ba2 C10 C11 C12 -110.9(2) . . . . ?
Ba2 C10 C11 C16 69.1(2) . . . . ?
Ba2 C11 C12 C13 94.6(3) . . . . ?
Ba2 C11 C16 C7 63.4(2) . . . . ?
Ba2 C11 C16 C15 -116.7(2) . . . . ?
Ba2 C63 C64 C65 -106.4(2) . . . . ?
Ba2 C63 C64 C69 78.1(6) . . . . ?
Ba2 C63 C64 C69A 67(2) . . . . ?
Ba2 C63 C68 C67 106.3(2) . . . . ?
Ba2 C63 C68 C72 -76.1(2) . . . . ?
Ba2 C75 C76 C77 106.5(2) . . . . ?
Ba2 C75 C76 C81 -73.8(2) . . . . ?
Ba2 C75 C80 C79 -101.7(2) . . . . ?
Ba2 C75 C80 C84 79.9(2) . . . . ?
Ba2 C76 C77 C78 67.3(3) . . . . ?
Ba2 C76 C81 C82 71.2(2) . . . . ?
Ba2 C76 C81 C83 -165.6(2) . . . . ?
N1 C17 C18 C19 5.1(4) . . . . ?
N1 C17 C20 C21 -8.7(4) . . . . ?
N1 C17 C20 C22 -128.5(3) . . . . ?
N1 C17 C20 C23 112.0(3) . . . . ?
N1 C28 C29 C30 168.5(2) . . . . ?
N1 C28 C29 C34 -11.8(4) . . . . ?
N1 C28 C33 C32 -168.8(2) . . . . ?
N1 C28 C33 C37 12.9(4) . . . . ?
N2 C19 C24 C25 -1.2(3) . . . . ?
N2 C19 C24 C26 118.7(3) . . . . ?
N2 C19 C24 C27 -122.1(3) . . . . ?
N2 C40 C41 Ba1 -61.90(18) . . . . ?
N2 C40 C41 C42 -168.8(2) . . . . ?
N2 C40 C41 C46 11.2(3) . . . . ?
N2 C40 C45 C44 166.5(2) . . . . ?
N2 C40 C45 C49 -14.3(3) . . . . ?
N3 C52 C53 C54 -4.1(4) . . . . ?
N3 C52 C55 C56 10.8(4) . . . . ?
N3 C52 C55 C57 131.0(3) . . . . ?
N3 C52 C55 C58 -110.0(3) . . . . ?
N3 C63 C64 C65 -168.6(2) . . . . ?
N3 C63 C64 C69 16.0(7) . . . . ?
N3 C63 C64 C69A 5(2) . . . . ?
N3 C63 C68 C67 168.6(2) . . . . ?
N3 C63 C68 C72 -13.8(4) . . . . ?
N4 C54 C59 C60 3.1(4) . . . . ?
N4 C54 C59 C61 -116.2(3) . . . . ?
N4 C54 C59 C62 124.4(3) . . . . ?
N4 C75 C76 Ba2 63.34(18) . . . . ?
N4 C75 C76 C77 169.8(2) . . . . ?
N4 C75 C76 C81 -10.5(3) . . . . ?
N4 C75 C80 C79 -167.6(2) . . . . ?
N4 C75 C80 C84 14.0(3) . . . . ?
C1 C2 C3 Ba1 65.2(2) . . . . ?
C1 C2 C3 C4 -6.0(4) . . . . ?
C1 C14 C15 Ba1 -59.1(2) . . . . ?
C1 C14 C15 C4 0.7(3) . . . . ?
C1 C14 C15 C16 -179.7(2) . . . . ?
C2 C1 C14 Ba1 -68.3(2) . . . . ?
C2 C1 C14 C13 174.2(2) . . . . ?
C2 C1 C14 C15 -5.9(4) . . . . ?
C2 C3 C4 Ba1 70.1(2) . . . . ?
C2 C3 C4 C5 -178.6(2) . . . . ?
C2 C3 C4 C15 0.5(4) . . . . ?
C3 C4 C5 C6 177.0(2) . . . . ?
C3 C4 C15 Ba1 64.2(2) . . . . ?
C3 C4 C15 C14 1.9(3) . . . . ?
C3 C4 C15 C16 -177.6(2) . . . . ?
C4 C5 C6 C7 0.8(4) . . . . ?
C4 C15 C16 Ba2 93.7(2) . . . . ?
C4 C15 C16 C7 0.3(3) . . . . ?
C4 C15 C16 C11 -179.6(2) . . . . ?
C5 C4 C15 Ba1 -116.6(2) . . . . ?
C5 C4 C15 C14 -178.8(2) . . . . ?
C5 C4 C15 C16 1.6(3) . . . . ?
C5 C6 C7 Ba2 -90.8(3) . . . . ?
C5 C6 C7 C8 -178.2(2) . . . . ?
C5 C6 C7 C16 1.2(4) . . . . ?
C6 C7 C8 Ba2 117.8(2) . . . . ?
C6 C7 C8 C9 -173.5(2) . . . . ?
C6 C7 C16 Ba2 -121.0(2) . . . . ?
C6 C7 C16 C11 178.2(2) . . . . ?
C6 C7 C16 C15 -1.7(3) . . . . ?
C7 C8 C9 Ba2 -72.8(2) . . . . ?
C7 C8 C9 C10 -8.6(4) . . . . ?
C8 C7 C16 Ba2 58.5(2) . . . . ?
C8 C7 C16 C11 -2.4(3) . . . . ?
C8 C7 C16 C15 177.8(2) . . . . ?
C8 C9 C10 Ba2 -65.3(2) . . . . ?
C8 C9 C10 C11 5.1(4) . . . . ?
C9 C10 C11 Ba2 -69.3(2) . . . . ?
C9 C10 C11 C12 179.9(2) . . . . ?
C9 C10 C11 C16 -0.1(4) . . . . ?
C10 C11 C12 C13 -179.5(2) . . . . ?
C10 C11 C16 Ba2 -64.5(2) . . . . ?
C10 C11 C16 C7 -1.0(3) . . . . ?
C10 C11 C16 C15 178.8(2) . . . . ?
C11 C12 C13 C14 0.4(4) . . . . ?
C12 C11 C16 Ba2 115.5(2) . . . . ?
C12 C11 C16 C7 178.9(2) . . . . ?
C12 C11 C16 C15 -1.2(4) . . . . ?
C12 C13 C14 Ba1 91.9(3) . . . . ?
C12 C13 C14 C1 179.1(2) . . . . ?
C12 C13 C14 C15 -0.8(4) . . . . ?
C13 C14 C15 Ba1 120.8(2) . . . . ?
C13 C14 C15 C4 -179.5(2) . . . . ?
C13 C14 C15 C16 0.1(4) . . . . ?
C14 C1 C2 Ba1 72.4(2) . . . . ?
C14 C1 C2 C3 8.8(4) . . . . ?
C14 C15 C16 Ba2 -85.9(2) . . . . ?
C14 C15 C16 C7 -179.3(2) . . . . ?
C14 C15 C16 C11 0.9(3) . . . . ?
C15 C4 C5 C6 -2.2(4) . . . . ?
C16 C7 C8 Ba2 -61.6(2) . . . . ?
C16 C7 C8 C9 7.1(4) . . . . ?
C16 C11 C12 C13 0.6(4) . . . . ?
C17 N1 C28 Ba1 179.7(3) . . . . ?
C17 N1 C28 C29 98.2(3) . . . . ?
C17 N1 C28 C33 -93.7(3) . . . . ?
C17 C18 C19 N2 -2.7(4) . . . . ?
C17 C18 C19 C24 175.2(3) . . . . ?
C18 C17 C20 C21 173.0(2) . . . . ?
C18 C17 C20 C22 53.2(3) . . . . ?
C18 C17 C20 C23 -66.3(3) . . . . ?
C18 C19 C24 C25 -179.0(2) . . . . ?
C18 C19 C24 C26 -59.1(3) . . . . ?
C18 C19 C24 C27 60.1(3) . . . . ?
C19 N2 C40 Ba1 174.3(3) . . . . ?
C19 N2 C40 C41 -109.7(3) . . . . ?
C19 N2 C40 C45 86.9(3) . . . . ?
C20 C17 C18 C19 -176.5(3) . . . . ?
C28 N1 C17 C18 -179.5(2) . . . . ?
C28 N1 C17 C20 2.3(4) . . . . ?
C28 C29 C30 C31 0.1(4) . . . . ?
C28 C29 C34 C35 115.2(3) . . . . ?
C28 C29 C34 C36 -122.7(3) . . . . ?
C28 C33 C37 C38 -113.7(3) . . . . ?
C28 C33 C37 C39 124.0(3) . . . . ?
C29 C28 C33 C32 -0.7(4) . . . . ?
C29 C28 C33 C37 -179.0(2) . . . . ?
C29 C30 C31 C32 -0.2(4) . . . . ?
C30 C29 C34 C35 -65.1(3) . . . . ?
C30 C29 C34 C36 57.0(4) . . . . ?
C30 C31 C32 C33 -0.1(4) . . . . ?
C31 C32 C33 C28 0.6(4) . . . . ?
C31 C32 C33 C37 178.9(3) . . . . ?
C32 C33 C37 C38 68.0(3) . . . . ?
C32 C33 C37 C39 -54.3(3) . . . . ?
C33 C28 C29 C30 0.3(4) . . . . ?
C33 C28 C29 C34 -180.0(3) . . . . ?
C34 C29 C30 C31 -179.6(3) . . . . ?
C40 N2 C19 C18 -176.3(2) . . . . ?
C40 N2 C19 C24 6.0(4) . . . . ?
C40 C41 C42 C43 3.6(4) . . . . ?
C40 C41 C46 C47 -134.7(3) . . . . ?
C40 C41 C46 C48 102.2(3) . . . . ?
C40 C45 C49 C50 71.9(3) . . . . ?
C40 C45 C49 C51 -163.2(2) . . . . ?
C41 C40 C45 C44 3.3(3) . . . . ?
C41 C40 C45 C49 -177.5(2) . . . . ?
C41 C42 C43 C44 0.3(4) . . . . ?
C42 C41 C46 C47 45.2(3) . . . . ?
C42 C41 C46 C48 -77.8(3) . . . . ?
C42 C43 C44 C45 -2.5(4) . . . . ?
C43 C44 C45 C40 0.7(4) . . . . ?
C43 C44 C45 C49 -178.5(2) . . . . ?
C44 C45 C49 C50 -109.0(3) . . . . ?
C44 C45 C49 C51 15.9(3) . . . . ?
C45 C40 C41 Ba1 101.5(2) . . . . ?
C45 C40 C41 C42 -5.4(3) . . . . ?
C45 C40 C41 C46 174.5(2) . . . . ?
C46 C41 C42 C43 -176.3(2) . . . . ?
C52 N3 C63 Ba2 -179.7(3) . . . . ?
C52 N3 C63 C64 -95.1(3) . . . . ?
C52 N3 C63 C68 95.8(3) . . . . ?
C52 C53 C54 N4 0.0(4) . . . . ?
C52 C53 C54 C59 -177.1(3) . . . . ?
C53 C52 C55 C56 -171.5(2) . . . . ?
C53 C52 C55 C57 -51.3(3) . . . . ?
C53 C52 C55 C58 67.7(3) . . . . ?
C53 C54 C59 C60 -179.9(2) . . . . ?
C53 C54 C59 C61 60.7(3) . . . . ?
C53 C54 C59 C62 -58.7(3) . . . . ?
C54 N4 C75 Ba2 -170.8(3) . . . . ?
C54 N4 C75 C76 109.3(3) . . . . ?
C54 N4 C75 C80 -85.3(3) . . . . ?
C55 C52 C53 C54 178.1(3) . . . . ?
C63 N3 C52 C53 179.5(2) . . . . ?
C63 N3 C52 C55 -3.0(4) . . . . ?
C63 C64 C65 C66 -0.3(4) . . . . ?
C63 C64 C69 C70 -92.9(11) . . . . ?
C63 C64 C69 C71 141.9(9) . . . . ?
C63 C64 C69A C70A -113(3) . . . . ?
C63 C64 C69A C71A 124(3) . . . . ?
C63 C68 C72 C73 119.4(3) . . . . ?
C63 C68 C72 C74 -117.7(3) . . . . ?
C64 C63 C68 C67 -0.4(4) . . . . ?
C64 C63 C68 C72 177.2(2) . . . . ?
C64 C65 C66 C67 -0.2(5) . . . . ?
C65 C64 C69 C70 91.7(12) . . . . ?
C65 C64 C69 C71 -33.4(14) . . . . ?
C65 C64 C69A C70A 60(4) . . . . ?
C65 C64 C69A C71A -63(4) . . . . ?
C65 C66 C67 C68 0.4(5) . . . . ?
C66 C67 C68 C63 -0.1(4) . . . . ?
C66 C67 C68 C72 -177.7(3) . . . . ?
C67 C68 C72 C73 -63.0(3) . . . . ?
C67 C68 C72 C74 59.9(3) . . . . ?
C68 C63 C64 C65 0.6(4) . . . . ?
C68 C63 C64 C69 -174.8(6) . . . . ?
C68 C63 C64 C69A 174(2) . . . . ?
C69 C64 C65 C66 175.1(7) . . . . ?
C69A C64 C65 C66 -173(2) . . . . ?
C75 N4 C54 C53 174.5(2) . . . . ?
C75 N4 C54 C59 -8.8(4) . . . . ?
C75 C76 C77 C78 -3.5(4) . . . . ?
C75 C76 C81 C82 128.9(3) . . . . ?
C75 C76 C81 C83 -107.9(3) . . . . ?
C75 C80 C84 C85 -72.5(3) . . . . ?
C75 C80 C84 C86 163.2(2) . . . . ?
C76 C75 C80 C79 -2.4(3) . . . . ?
C76 C75 C80 C84 179.3(2) . . . . ?
C76 C77 C78 C79 0.4(4) . . . . ?
C77 C76 C81 C82 -51.4(3) . . . . ?
C77 C76 C81 C83 71.8(3) . . . . ?
C77 C78 C79 C80 1.9(4) . . . . ?
C78 C79 C80 C75 -0.8(4) . . . . ?
C78 C79 C80 C84 177.5(2) . . . . ?
C79 C80 C84 C85 109.2(3) . . . . ?
C79 C80 C84 C86 -15.1(3) . . . . ?
C80 C75 C76 Ba2 -102.0(2) . . . . ?
C80 C75 C76 C77 4.5(3) . . . . ?
C80 C75 C76 C81 -175.8(2) . . . . ?
C81 C76 C77 C78 176.8(2) . . . . ?
Ba3 N5 C95 C96 2.5(4) . . . . ?
Ba3 N5 C95 C98 -172.58(18) . . . . ?
Ba3 N5 C106 C107 -95.2(2) . . . . ?
Ba3 N5 C106 C111 74.2(2) . . . . ?
Ba3 N6 C97 C96 -10.0(4) . . . . ?
Ba3 N6 C97 C102 168.84(17) . . . . ?
Ba3 N6 C118 C119 96.3(2) . . . . ?
Ba3 N6 C118 C123 -70.8(2) . . . . ?
Ba3 C87 C88 C89 63.5(2) . . . . ?
Ba3 C88 C89 C90 73.5(2) . . . . ?
Ba3 C89 C90 C91 -114.4(2) . . . . ?
Ba3 C89 C90 C94 65.6(2) . . . 2_575 ?
Ba3 C90 C91 C92 95.0(3) . . . . ?
Ba3 C93 C94 C90 60.5(2) 2_575 . . 2_575 ?
Ba3 C93 C94 C94 -118.7(3) 2_575 . . 2_575 ?
Ba3 C106 C107 C108 104.4(2) . . . . ?
Ba3 C106 C107 C112 -76.1(3) . . . . ?
Ba3 C106 C111 C110 -113.4(2) . . . . ?
Ba3 C106 C111 C115 70.3(2) . . . . ?
Ba3 C111 C115 C116 -71.2(2) . . . . ?
Ba3 C111 C115 C117 166.15(19) . . . . ?
Ba3 C118 C119 C120 -103.2(2) . . . . ?
Ba3 C118 C119 C124 74.4(2) . . . . ?
Ba3 C118 C123 C122 114.0(2) . . . . ?
Ba3 C118 C123 C127 -67.8(2) . . . . ?
Ba3 C123 C127 C128 71.20(19) . . . . ?
Ba3 C123 C127 C129 -166.62(19) . . . . ?
N5 C95 C96 C97 0.0(4) . . . . ?
N5 C95 C98 C99 -10.5(4) . . . . ?
N5 C95 C98 C100 -131.7(3) . . . . ?
N5 C95 C98 C101 108.9(3) . . . . ?
N5 C106 C107 C108 171.4(2) . . . . ?
N5 C106 C107 C112 -9.1(4) . . . . ?
N5 C106 C111 Ba3 -58.08(19) . . . . ?
N5 C106 C111 C110 -171.5(2) . . . . ?
N5 C106 C111 C115 12.3(4) . . . . ?
N6 C97 C102 C103 1.3(4) . . . . ?
N6 C97 C102 C104 121.3(3) . . . . ?
N6 C97 C102 C105 -119.0(3) . . . . ?
N6 C118 C119 C120 -171.8(2) . . . . ?
N6 C118 C119 C124 5.8(3) . . . . ?
N6 C118 C123 Ba3 56.97(17) . . . . ?
N6 C118 C123 C122 171.0(2) . . . . ?
N6 C118 C123 C127 -10.8(3) . . . . ?
C87 C88 C89 Ba3 -64.6(2) . . . . ?
C87 C88 C89 C90 9.0(4) . . . . ?
C87 C93 C94 Ba3 -63.2(2) 2_575 . . 2_575 ?
C87 C93 C94 C90 -2.7(3) 2_575 . . 2_575 ?
C87 C93 C94 C94 178.1(3) 2_575 . . 2_575 ?
C88 C89 C90 Ba3 -71.0(2) . . . . ?
C88 C89 C90 C91 174.5(3) . . . . ?
C88 C89 C90 C94 -5.4(4) . . . 2_575 ?
C89 C90 C91 C92 -179.4(3) . . . . ?
C90 C91 C92 C93 -1.4(4) . . . . ?
C91 C92 C93 Ba3 95.3(3) . . . 2_575 ?
C91 C92 C93 C87 -176.9(2) . . . 2_575 ?
C91 C92 C93 C94 1.1(4) . . . . ?
C92 C93 C94 Ba3 118.7(2) . . . 2_575 ?
C92 C93 C94 C90 179.2(2) . . . 2_575 ?
C92 C93 C94 C94 0.0(4) . . . 2_575 ?
C93 C87 C88 Ba3 -70.0(2) 2_575 . . . ?
C93 C87 C88 C89 -6.5(4) 2_575 . . . ?
C94 C90 C91 C92 0.6(4) 2_575 . . . ?
C95 N5 C106 Ba3 177.2(3) . . . . ?
C95 N5 C106 C107 82.1(3) . . . . ?
C95 N5 C106 C111 -108.5(3) . . . . ?
C95 C96 C97 N6 3.4(4) . . . . ?
C95 C96 C97 C102 -175.6(3) . . . . ?
C96 C95 C98 C99 174.1(2) . . . . ?
C96 C95 C98 C100 52.9(3) . . . . ?
C96 C95 C98 C101 -66.5(3) . . . . ?
C96 C97 C102 C103 -179.7(2) . . . . ?
C96 C97 C102 C104 -59.8(3) . . . . ?
C96 C97 C102 C105 60.0(3) . . . . ?
C97 N6 C118 Ba3 173.0(3) . . . . ?
C97 N6 C118 C119 -90.8(3) . . . . ?
C97 N6 C118 C123 102.2(3) . . . . ?
C98 C95 C96 C97 175.6(3) . . . . ?
C106 N5 C95 C96 -173.2(2) . . . . ?
C106 N5 C95 C98 11.7(4) . . . . ?
C106 C107 C108 C109 -0.7(4) . . . . ?
C106 C107 C112 C113 79.1(3) . . . . ?
C106 C107 C112 C114 -154.6(3) . . . . ?
C106 C111 C115 C116 -129.1(3) . . . . ?
C106 C111 C115 C117 108.2(3) . . . . ?
C107 C106 C111 Ba3 111.2(2) . . . . ?
C107 C106 C111 C110 -2.3(4) . . . . ?
C107 C106 C111 C115 -178.5(2) . . . . ?
C107 C108 C109 C110 -0.5(5) . . . . ?
C108 C107 C112 C113 -101.4(3) . . . . ?
C108 C107 C112 C114 24.8(4) . . . . ?
C108 C109 C110 C111 0.4(5) . . . . ?
C109 C110 C111 Ba3 -74.6(3) . . . . ?
C109 C110 C111 C106 1.0(4) . . . . ?
C109 C110 C111 C115 177.2(3) . . . . ?
C110 C111 C115 C116 54.8(3) . . . . ?
C110 C111 C115 C117 -67.9(3) . . . . ?
C111 C106 C107 C108 2.1(4) . . . . ?
C111 C106 C107 C112 -178.4(2) . . . . ?
C112 C107 C108 C109 179.8(3) . . . . ?
C118 N6 C97 C96 -179.1(2) . . . . ?
C118 N6 C97 C102 -0.2(4) . . . . ?
C118 C119 C120 C121 2.3(4) . . . . ?
C118 C119 C124 C125 -109.4(3) . . . . ?
C118 C119 C124 C126 128.2(3) . . . . ?
C118 C123 C127 C128 129.7(2) . . . . ?
C118 C123 C127 C129 -108.2(3) . . . . ?
C119 C118 C123 Ba3 -110.3(2) . . . . ?
C119 C118 C123 C122 3.8(3) . . . . ?
C119 C118 C123 C127 -178.0(2) . . . . ?
C119 C120 C121 C122 1.3(4) . . . . ?
C120 C119 C124 C125 68.1(3) . . . . ?
C120 C119 C124 C126 -54.3(3) . . . . ?
C120 C121 C122 C123 -2.5(4) . . . . ?
C121 C122 C123 Ba3 78.3(3) . . . . ?
C121 C122 C123 C118 -0.1(4) . . . . ?
C121 C122 C123 C127 -178.3(2) . . . . ?
C122 C123 C127 C128 -52.2(3) . . . . ?
C122 C123 C127 C129 70.0(3) . . . . ?
C123 C118 C119 C120 -4.9(3) . . . . ?
C123 C118 C119 C124 172.6(2) . . . . ?
C124 C119 C120 C121 -175.2(2) . . . . ?
C130 C131 C132 C130 0.1(5) . . . 2_665 ?
C132 C130 C131 C132 -0.1(5) 2_665 . . . ?
C139 C140 C141 C142 -0.2(5) . . . . ?
C140 C139 C144 C143 -0.7(5) . . . . ?
C140 C141 C142 C143 -0.6(5) . . . . ?
C141 C142 C143 C144 0.8(5) . . . . ?
C142 C143 C144 C139 -0.1(5) . . . . ?
C144 C139 C140 C141 0.9(5) . . . . ?
C145 C146 C147 C148 0.0(4) . . . . ?
C146 C145 C150 C149 -0.3(5) . . . . ?
C146 C147 C148 C149 -0.5(4) . . . . ?
C147 C148 C149 C150 0.5(4) . . . . ?
C148 C149 C150 C145 -0.2(4) . . . . ?
C150 C145 C146 C147 0.3(5) . . . . ?
C133 C134 C135 C136 -0.7(5) . . . . ?
C134 C133 C138 C137 1.4(5) . . . . ?
C134 C135 C136 C137 1.3(5) . . . . ?
C135 C136 C137 C138 -0.5(5) . . . . ?
C136 C137 C138 C133 -0.8(5) . . . . ?
C138 C133 C134 C135 -0.6(5) . . . . ?
C151 C152 C153 C154 0.8(9) . . . . ?
C152 C151 C156 C155 -0.4(12) . . . . ?
C152 C153 C154 C155 -0.5(9) . . . . ?
C153 C154 C155 C156 -0.3(9) . . . . ?
C154 C155 C156 C151 0.7(12) . . . . ?
C156 C151 C152 C153 -0.4(10) . . . . ?
C157 C158 C159 C160 -1(7) . . . . ?
C158 C157 C162 C161 1(6) . . . . ?
C158 C159 C160 C161 -1(6) . . . . ?
C159 C160 C161 C162 2(6) . . . . ?
C160 C161 C162 C157 -3(5) . . . . ?
C162 C157 C158 C159 1(7) . . . . ?

loop_
_exptl_oxdiff_crystal_face_indexfrac_h
_exptl_oxdiff_crystal_face_indexfrac_k
_exptl_oxdiff_crystal_face_indexfrac_l
_exptl_oxdiff_crystal_face_x
_exptl_oxdiff_crystal_face_y
_exptl_oxdiff_crystal_face_z
0.3385 11.9468 -33.1393 -0.5546 -0.3009 0.7758
-13.3089 -7.4522 -10.8180 0.5822 0.3174 0.7486
-13.2516 -12.0342 2.3416 0.7915 0.4309 0.4334
0.7043 -11.1793 33.4649 0.5005 0.2714 -0.8221
12.7258 5.2033 15.8075 -0.4684 -0.2556 -0.8457
8.3636 -10.6550 24.3800 0.1053 -0.1967 -0.9748
1.9231 30.1437 27.7073 -0.4444 0.8159 -0.3699
-3.0753 33.9256 12.9688 -0.4560 0.8882 0.1918
0.0869 -28.9509 -28.0062 0.3378 -0.8909 0.2971
-0.9145 -31.9682 -24.0213 0.4748 -0.8377 0.2320
3.0738 -33.9268 -11.9689 0.4650 -0.8736 -0.2122
-10.9559 -8.1157 -26.1493 0.3653 -0.0229 0.9507
-11.0230 -7.1732 19.8454 0.7607 0.6663 0.0207
0.0348 -31.9990 11.9879 0.7604 -0.3558 -0.5482
-5.9349 -36.0563 -7.0928 0.9087 -0.4327 0.0722
-7.9298 -31.0740 -17.1171 0.7960 -0.4068 0.4138
